data_4111377
loop_
_publ_author_name
'Laurent Maron'
'Evan L. Werkema'
'Lionel Perrin'
'Odile Eisenstein'
'Richard A. Andersen'

_publ_section_title
;
 Hydrogen for Fluorine Exchange in C6F6 and C6F5H by Monomeric
 [1,3,4-(Me3C)3C5H2]2CeH: Experimental and Computational Studies
;
_journal_name_full 'Journal of the American Chemical Society'
_journal_page_first 279
_journal_page_last 292
_journal_paper_doi 10.1021/ja0451012
_journal_volume 127
_journal_year 2005
_chemical_formula_moiety 'C34 H58 Ce F '
_chemical_formula_sum 'C34 H58 Ce F'
_chemical_formula_weight 625.95
_space_group_IT_number 14
_symmetry_cell_setting monoclinic
_symmetry_Int_Tables_number 14
_symmetry_space_group_name_Hall '-P 2yn'
_symmetry_space_group_name_H-M 'P 1 21/n 1'
_audit_creation_date 'Mon May  3 18:40:03 2004'
_audit_creation_method 'by teXsan'
_cell_angle_alpha 90
_cell_angle_beta 109.864(1)
_cell_angle_gamma 90
_cell_formula_units_Z 4
_cell_length_a 9.2297(5)
_cell_length_b 34.078(2)
_cell_length_c 10.9325(6)
_cell_measurement_reflns_used 5046
_cell_measurement_temperature 171.2
_cell_measurement_theta_max 24.6
_cell_measurement_theta_min 2.3
_cell_volume 3234.0(3)
_computing_cell_refinement 'Bruker-AXS SAINT v6.40'
_computing_data_collection 'Bruker-AXS SMART v5.631'
_computing_data_reduction 'Bruker-AXS SAINT v6.40'
_computing_publication_material teXsan
_computing_structure_refinement teXsan
_computing_structure_solution SIR97
_diffrn_measured_fraction_theta_full 0.9984
_diffrn_measured_fraction_theta_max 0.9984
_diffrn_measurement_device_type 'Bruker APEX'
_diffrn_measurement_method /w-scans
_diffrn_radiation_type 'Mo K\a'
_diffrn_radiation_wavelength 0.7107
_diffrn_reflns_av_R_equivalents 0.024
_diffrn_reflns_limit_h_max 10
_diffrn_reflns_limit_h_min 0
_diffrn_reflns_limit_k_max 40
_diffrn_reflns_limit_k_min 0
_diffrn_reflns_limit_l_max 12
_diffrn_reflns_limit_l_min -12
_diffrn_reflns_number 5636
_diffrn_reflns_theta_full 24.73
_diffrn_reflns_theta_max 24.73
_exptl_absorpt_coefficient_mu 1.432
_exptl_absorpt_correction_T_max 0.892
_exptl_absorpt_correction_T_min 0.773
_exptl_absorpt_correction_type empirical
_exptl_absorpt_process_details 'Blessing, 1995'
_exptl_crystal_colour orange
_exptl_crystal_density_diffrn 1.285
_exptl_crystal_description block
_exptl_crystal_F_000 1316.00
_exptl_crystal_size_max 0.320
_exptl_crystal_size_mid 0.210
_exptl_crystal_size_min 0.080
_refine_diff_density_max 0.79
_refine_diff_density_min -0.40
_refine_ls_extinction_method none
_refine_ls_goodness_of_fit_ref 1.306
_refine_ls_hydrogen_treatment constr
_refine_ls_number_parameters 325
_refine_ls_number_reflns 5515
_refine_ls_R_factor_gt 0.0291
_refine_ls_shift/su_max 0.0011
_refine_ls_structure_factor_coef Fsqd
_refine_ls_weighting_details 'w = 1/[\s^2^(Fo^2^) + 0.00090(Fo^2^)^2^]'
_refine_ls_weighting_scheme calc
_refine_ls_wR_factor_ref 0.0654
_reflns_number_gt 4718
_reflns_number_total 5515
_reflns_threshold_expression F^2^>2.0\s(F^2^)
_cod_data_source_file ja0451012si20040824_102958_2.cif
_cod_data_source_block Cp'2CeF
_cod_original_sg_symbol_H-M 'P 21/n '
_cod_original_formula_sum 'C34 H58 Ce F '
_cod_database_code 4111377

loop_
_symmetry_equiv_pos_as_xyz
x,y,z
1/2-x,1/2+y,1/2-z
-x,-y,-z
1/2+x,1/2-y,1/2+z

loop_
_atom_site_label
_atom_site_type_symbol
_atom_site_fract_x
_atom_site_fract_y
_atom_site_fract_z
_atom_site_U_iso_or_equiv
_atom_site_adp_type
_atom_site_occupancy
_atom_site_calc_flag
_atom_site_refinement_flags
Ce(1) Ce 0.34312(2) 0.121854(4) 0.54890(2) 0.02610(5) Uani 1.00 d .
F(1) F 0.5486(2) 0.09474(6) 0.5339(2) 0.0587(7) Uani 1.00 d .
C(1) C 0.3321(3) 0.18078(7) 0.7341(3) 0.0232(7) Uani 1.00 d .
C(2) C 0.2859(3) 0.14556(7) 0.7781(3) 0.0214(7) Uani 1.00 d .
C(3) C 0.4104(3) 0.11880(7) 0.8215(3) 0.0238(7) Uani 1.00 d .
C(4) C 0.5424(3) 0.13778(8) 0.8043(3) 0.0249(7) Uani 1.00 d .
C(5) C 0.4880(3) 0.17541(7) 0.7486(3) 0.0247(8) Uani 1.00 d .
C(6) C 0.2438(3) 0.21943(7) 0.7099(3) 0.0264(8) Uani 1.00 d .
C(7) C 0.3099(4) 0.24492(9) 0.8317(3) 0.047(1) Uani 1.00 d .
C(8) C 0.0735(4) 0.21275(9) 0.6847(4) 0.049(1) Uani 1.00 d .
C(9) C 0.2604(4) 0.24175(9) 0.5950(3) 0.046(1) Uani 1.00 d .
C(10) C 0.3886(3) 0.07753(7) 0.8722(3) 0.0250(7) Uani 1.00 d .
C(11) C 0.5066(4) 0.06833(9) 1.0051(3) 0.0369(9) Uani 1.00 d .
C(12) C 0.2304(3) 0.07460(8) 0.8899(3) 0.0331(8) Uani 1.00 d .
C(13) C 0.3909(4) 0.04638(8) 0.7718(3) 0.0347(9) Uani 1.00 d .
C(14) C 0.7168(3) 0.12834(8) 0.8509(3) 0.0297(8) Uani 1.00 d .
C(15) C 0.7847(4) 0.13922(10) 0.9946(3) 0.0459(10) Uani 1.00 d .
C(16) C 0.7592(3) 0.08561(8) 0.8309(3) 0.0355(9) Uani 1.00 d .
C(17) C 0.7967(4) 0.15354(9) 0.7764(4) 0.047(1) Uani 1.00 d .
C(18) C 0.2266(3) 0.14735(7) 0.2914(3) 0.0252(8) Uani 1.00 d .
C(19) C 0.0997(3) 0.14751(7) 0.3345(3) 0.0259(8) Uani 1.00 d .
C(20) C 0.0548(3) 0.10782(8) 0.3506(3) 0.0261(7) Uani 1.00 d .
C(21) C 0.1637(3) 0.08283(7) 0.3193(3) 0.0260(8) Uani 1.00 d .
C(22) C 0.2648(3) 0.10818(8) 0.2834(3) 0.0270(8) Uani 1.00 d .
C(23) C 0.3107(3) 0.18256(8) 0.2598(3) 0.0308(8) Uani 1.00 d .
C(24) C 0.2030(4) 0.21760(9) 0.2174(3) 0.0441(10) Uani 1.00 d .
C(25) C 0.3737(4) 0.17194(9) 0.1518(3) 0.045(1) Uani 1.00 d .
C(26) C 0.4476(4) 0.19319(9) 0.3819(3) 0.0378(9) Uani 1.00 d .
C(27) C -0.0829(3) 0.09966(8) 0.3946(3) 0.0279(8) Uani 1.00 d .
C(28) C -0.0294(3) 0.08973(8) 0.5399(3) 0.0336(9) Uani 1.00 d .
C(29) C -0.1889(4) 0.06669(9) 0.3183(3) 0.0410(10) Uani 1.00 d .
C(30) C -0.1864(4) 0.13610(9) 0.3771(3) 0.0403(9) Uani 1.00 d .
C(31) C 0.1759(4) 0.03814(8) 0.3030(3) 0.0332(9) Uani 1.00 d .
C(32) C 0.1634(4) 0.01382(8) 0.4169(3) 0.043(1) Uani 1.00 d .
C(33) C 0.0544(5) 0.02473(9) 0.1750(3) 0.053(1) Uani 1.00 d .
C(34) C 0.3327(5) 0.02735(9) 0.2934(4) 0.055(1) Uani 1.00 d .
C(101) C 0.1619 0.1187 0.3159 0.0025 Uiso 0.00 d P
C(102) C 0.4117 0.1517 0.7773 0.0025 Uiso 0.00 d P
H(1) H 0.1848 0.1405 0.7787 0.0257 Uiso 1.00 calc .
H(2) H 0.5494 0.1943 0.7247 0.0296 Uiso 1.00 calc .
H(3) H 0.0504 0.1704 0.3508 0.0310 Uiso 1.00 calc .
H(4) H 0.3477 0.0995 0.2573 0.0324 Uiso 1.00 calc .
H(5) H 0.2974 0.2318 0.9042 0.0565 Uiso 1.00 calc .
H(6) H 0.4163 0.2494 0.8477 0.0565 Uiso 1.00 calc .
H(7) H 0.2569 0.2693 0.8187 0.0565 Uiso 1.00 calc .
H(8) H 0.0226 0.2373 0.6765 0.0590 Uiso 1.00 calc .
H(9) H 0.0304 0.1982 0.6067 0.0590 Uiso 1.00 calc .
H(10) H 0.0610 0.1986 0.7553 0.0590 Uiso 1.00 calc .
H(11) H 0.3664 0.2463 0.6092 0.0555 Uiso 1.00 calc .
H(12) H 0.2168 0.2268 0.5179 0.0555 Uiso 1.00 calc .
H(13) H 0.2082 0.2662 0.5862 0.0555 Uiso 1.00 calc .
H(14) H 0.4892 0.0426 1.0307 0.0443 Uiso 1.00 calc .
H(15) H 0.6073 0.0699 1.0004 0.0443 Uiso 1.00 calc .
H(16) H 0.4968 0.0868 1.0670 0.0443 Uiso 1.00 calc .
H(17) H 0.2252 0.0931 0.9532 0.0397 Uiso 1.00 calc .
H(18) H 0.1514 0.0800 0.8095 0.0397 Uiso 1.00 calc .
H(19) H 0.2170 0.0489 0.9180 0.0397 Uiso 1.00 calc .
H(20) H 0.3749 0.0212 0.8023 0.0417 Uiso 1.00 calc .
H(21) H 0.3115 0.0517 0.6917 0.0417 Uiso 1.00 calc .
H(22) H 0.4879 0.0469 0.7594 0.0417 Uiso 1.00 calc .
H(23) H 0.7342 0.1247 1.0425 0.0551 Uiso 1.00 calc .
H(24) H 0.8916 0.1333 1.0261 0.0551 Uiso 1.00 calc .
H(25) H 0.7705 0.1665 1.0048 0.0551 Uiso 1.00 calc .
H(26) H 0.7138 0.0684 0.8759 0.0426 Uiso 1.00 calc .
H(27) H 0.7220 0.0795 0.7408 0.0426 Uiso 1.00 calc .
H(28) H 0.8680 0.0826 0.8639 0.0426 Uiso 1.00 calc .
H(29) H 0.9047 0.1491 0.8103 0.0564 Uiso 1.00 calc .
H(30) H 0.7587 0.1467 0.6869 0.0564 Uiso 1.00 calc .
H(31) H 0.7762 0.1805 0.7859 0.0564 Uiso 1.00 calc .
H(32) H 0.2574 0.2391 0.1987 0.0529 Uiso 1.00 calc .
H(33) H 0.1188 0.2109 0.1417 0.0529 Uiso 1.00 calc .
H(34) H 0.1654 0.2246 0.2853 0.0529 Uiso 1.00 calc .
H(35) H 0.4403 0.1499 0.1779 0.0542 Uiso 1.00 calc .
H(36) H 0.2907 0.1657 0.0749 0.0542 Uiso 1.00 calc .
H(37) H 0.4294 0.1936 0.1355 0.0542 Uiso 1.00 calc .
H(38) H 0.5165 0.1716 0.4061 0.0453 Uiso 1.00 calc .
H(39) H 0.5000 0.2153 0.3640 0.0453 Uiso 1.00 calc .
H(40) H 0.4111 0.1993 0.4511 0.0453 Uiso 1.00 calc .
H(41) H -0.2702 0.0628 0.3518 0.0492 Uiso 1.00 calc .
H(42) H -0.2308 0.0738 0.2291 0.0492 Uiso 1.00 calc .
H(43) H -0.1313 0.0431 0.3267 0.0492 Uiso 1.00 calc .
H(44) H -0.1266 0.1577 0.4219 0.0484 Uiso 1.00 calc .
H(45) H -0.2302 0.1422 0.2872 0.0484 Uiso 1.00 calc .
H(46) H -0.2663 0.1309 0.4112 0.0484 Uiso 1.00 calc .
H(47) H 0.0670 0.0188 0.4273 0.0516 Uiso 1.00 calc .
H(48) H 0.1711 -0.0133 0.3997 0.0516 Uiso 1.00 calc .
H(49) H 0.2443 0.0209 0.4943 0.0516 Uiso 1.00 calc .
H(50) H -0.0455 0.0305 0.1768 0.0637 Uiso 1.00 calc .
H(51) H 0.0700 0.0381 0.1043 0.0637 Uiso 1.00 calc .
H(52) H 0.0637 -0.0027 0.1649 0.0637 Uiso 1.00 calc .
H(53) H 0.3356 -0.0000 0.2777 0.0665 Uiso 1.00 calc .
H(54) H 0.3480 0.0415 0.2240 0.0665 Uiso 1.00 calc .
H(55) H 0.4118 0.0338 0.3727 0.0665 Uiso 1.00 calc .
H(56) H -0.1165 0.0841 0.5646 0.0403 Uiso 1.00 calc .
H(57) H 0.0363 0.0675 0.5565 0.0403 Uiso 1.00 calc .
H(58) H 0.0250 0.1114 0.5888 0.0403 Uiso 1.00 calc .

loop_
_atom_site_aniso_label
_atom_site_aniso_U_11
_atom_site_aniso_U_22
_atom_site_aniso_U_33
_atom_site_aniso_U_12
_atom_site_aniso_U_13
_atom_site_aniso_U_23
Ce(1) 0.0310(1) 0.02415(10) 0.02474(10) 0.00468(7) 0.01158(7) 0.00037(7)
F(1) 0.040(1) 0.098(2) 0.037(1) 0.018(1) 0.0123(9) 0.004(1)
C(1) 0.027(2) 0.018(1) 0.026(2) 0.001(1) 0.011(1) -0.002(1)
C(2) 0.021(1) 0.019(1) 0.024(1) -0.000(1) 0.008(1) -0.006(1)
C(3) 0.026(1) 0.026(1) 0.020(1) 0.000(1) 0.009(1) -0.001(1)
C(4) 0.027(2) 0.022(1) 0.027(2) -0.000(1) 0.012(1) -0.002(1)
C(5) 0.026(2) 0.019(1) 0.031(2) -0.003(1) 0.012(1) 0.000(1)
C(6) 0.028(2) 0.019(1) 0.035(2) 0.003(1) 0.015(1) -0.000(1)
C(7) 0.055(2) 0.037(2) 0.047(2) 0.008(2) 0.014(2) -0.011(2)
C(8) 0.036(2) 0.027(2) 0.085(3) 0.007(1) 0.019(2) 0.002(2)
C(9) 0.058(2) 0.031(2) 0.058(2) 0.016(2) 0.030(2) 0.012(2)
C(10) 0.027(2) 0.022(1) 0.025(2) 0.000(1) 0.008(1) 0.003(1)
C(11) 0.041(2) 0.036(2) 0.034(2) 0.001(1) 0.013(2) 0.008(1)
C(12) 0.037(2) 0.028(2) 0.035(2) -0.002(1) 0.015(1) 0.007(1)
C(13) 0.040(2) 0.024(2) 0.039(2) -0.002(1) 0.013(2) -0.003(1)
C(14) 0.025(2) 0.026(2) 0.039(2) 0.000(1) 0.012(1) 0.000(1)
C(15) 0.031(2) 0.043(2) 0.054(2) -0.002(2) 0.002(2) -0.010(2)
C(16) 0.028(2) 0.033(2) 0.046(2) 0.007(1) 0.012(2) 0.001(1)
C(17) 0.028(2) 0.040(2) 0.078(3) 0.003(1) 0.025(2) 0.012(2)
C(18) 0.033(2) 0.023(1) 0.023(2) -0.001(1) 0.013(1) 0.004(1)
C(19) 0.031(2) 0.021(1) 0.025(2) 0.002(1) 0.009(1) 0.001(1)
C(20) 0.032(2) 0.021(1) 0.023(2) -0.005(1) 0.006(1) -0.000(1)
C(21) 0.036(2) 0.020(1) 0.024(2) -0.002(1) 0.014(1) -0.002(1)
C(22) 0.035(2) 0.024(1) 0.027(2) -0.001(1) 0.016(1) -0.000(1)
C(23) 0.038(2) 0.023(1) 0.036(2) -0.002(1) 0.020(1) 0.003(1)
C(24) 0.049(2) 0.030(2) 0.055(2) 0.002(1) 0.020(2) 0.013(2)
C(25) 0.073(3) 0.032(2) 0.045(2) -0.011(2) 0.038(2) -0.000(1)
C(26) 0.040(2) 0.032(2) 0.046(2) -0.006(1) 0.020(2) 0.000(1)
C(27) 0.026(2) 0.029(2) 0.027(2) 0.001(1) 0.006(1) 0.002(1)
C(28) 0.030(2) 0.038(2) 0.034(2) -0.006(1) 0.012(1) -0.002(1)
C(29) 0.032(2) 0.048(2) 0.040(2) -0.010(1) 0.008(2) -0.003(1)
C(30) 0.030(2) 0.042(2) 0.052(2) 0.005(1) 0.016(2) 0.006(2)
C(31) 0.053(2) 0.018(1) 0.036(2) -0.005(1) 0.025(2) -0.005(1)
C(32) 0.068(2) 0.022(2) 0.045(2) 0.001(1) 0.028(2) 0.002(1)
C(33) 0.084(3) 0.038(2) 0.038(2) -0.011(2) 0.022(2) -0.015(2)
C(34) 0.078(3) 0.023(2) 0.084(3) 0.005(2) 0.052(2) -0.005(2)

loop_
_atom_type_symbol
_atom_type_description
_atom_type_scat_dispersion_real
_atom_type_scat_dispersion_imag
_atom_type_scat_source
C C 0.003 0.002
;International Tables for Crystallography
(1992, Vol. C, Tables 4.2.6.8 and 6.1.1.1)
;
H H 0.000 0.000
;International Tables for Crystallography
(1992, Vol. C, Table 6.1.1.2)
;
F F 0.017 0.010
;International Tables for Crystallography
(1992, Vol. C, Tables 4.2.6.8 and 6.1.1.1)
;
Ce Ce -0.249 2.633
;International Tables for Crystallography
(1992, Vol. C, Tables 4.2.6.8 and 6.1.1.1)
;

loop_
_geom_angle_atom_site_label_1
_geom_angle_atom_site_label_2
_geom_angle_atom_site_label_3
_geom_angle
_geom_angle_publ_flag
F(1) Ce(1) C(1) 126.32(8) ?
F(1) Ce(1) C(2) 128.09(7) ?
F(1) Ce(1) C(3) 100.35(7) ?
F(1) Ce(1) C(4) 82.19(7) ?
F(1) Ce(1) C(5) 97.95(8) ?
F(1) Ce(1) C(18) 95.94(7) ?
F(1) Ce(1) C(19) 123.23(7) ?
F(1) Ce(1) C(20) 119.15(8) ?
F(1) Ce(1) C(21) 89.76(8) ?
F(1) Ce(1) C(22) 76.89(8) ?
F(1) Ce(1) C(101) 101.64(5) ?
F(1) Ce(1) C(102) 108.05(5) ?
C(1) Ce(1) C(2) 28.55(7) ?
C(1) Ce(1) C(3) 48.16(7) ?
C(1) Ce(1) C(4) 48.51(8) ?
C(1) Ce(1) C(5) 28.56(7) ?
C(1) Ce(1) C(18) 113.51(7) ?
C(1) Ce(1) C(19) 99.32(8) ?
C(1) Ce(1) C(20) 113.95(8) ?
C(1) Ce(1) C(21) 143.42(8) ?
C(1) Ce(1) C(22) 142.38(8) ?
C(1) Ce(1) C(101) 124.65(5) ?
C(1) Ce(1) C(102) 25.26(5) ?
C(2) Ce(1) C(3) 28.88(7) ?
C(2) Ce(1) C(4) 47.87(7) ?
C(2) Ce(1) C(5) 46.68(7) ?
C(2) Ce(1) C(18) 132.58(8) ?
C(2) Ce(1) C(19) 108.32(8) ?
C(2) Ce(1) C(20) 108.25(8) ?
C(2) Ce(1) C(21) 133.40(8) ?
C(2) Ce(1) C(22) 154.88(8) ?
C(2) Ce(1) C(101) 129.87(5) ?
C(2) Ce(1) C(102) 24.53(5) ?
C(3) Ce(1) C(4) 29.63(8) ?
C(3) Ce(1) C(5) 47.94(7) ?
C(3) Ce(1) C(18) 160.92(7) ?
C(3) Ce(1) C(19) 136.41(8) ?
C(3) Ce(1) C(20) 127.58(8) ?
C(3) Ce(1) C(21) 140.37(7) ?
C(3) Ce(1) C(22) 168.00(8) ?
C(3) Ce(1) C(101) 153.06(5) ?
C(3) Ce(1) C(102) 25.57(5) ?
C(4) Ce(1) C(5) 29.50(8) ?
C(4) Ce(1) C(18) 146.70(8) ?
C(4) Ce(1) C(19) 147.25(8) ?
C(4) Ce(1) C(20) 155.76(8) ?
C(4) Ce(1) C(21) 163.00(8) ?
C(4) Ce(1) C(22) 156.12(8) ?
C(4) Ce(1) C(101) 171.36(5) ?
C(4) Ce(1) C(102) 25.92(5) ?
C(5) Ce(1) C(18) 120.01(7) ?
C(5) Ce(1) C(19) 119.05(8) ?
C(5) Ce(1) C(20) 140.90(8) ?
C(5) Ce(1) C(21) 167.40(8) ?
C(5) Ce(1) C(22) 143.66(8) ?
C(5) Ce(1) C(101) 141.88(5) ?
C(5) Ce(1) C(102) 24.86(5) ?
C(18) Ce(1) C(19) 29.20(8) ?
C(18) Ce(1) C(20) 48.93(8) ?
C(18) Ce(1) C(21) 48.82(8) ?
C(18) Ce(1) C(22) 28.92(8) ?
C(18) Ce(1) C(101) 25.96(5) ?
C(18) Ce(1) C(102) 137.82(5) ?
C(19) Ce(1) C(20) 29.69(7) ?
C(19) Ce(1) C(21) 48.49(8) ?
C(19) Ce(1) C(22) 47.46(8) ?
C(19) Ce(1) C(101) 25.33(5) ?
C(19) Ce(1) C(102) 123.83(5) ?
C(20) Ce(1) C(21) 29.51(8) ?
C(20) Ce(1) C(22) 48.11(8) ?
C(20) Ce(1) C(101) 25.61(5) ?
C(20) Ce(1) C(102) 131.71(6) ?
C(21) Ce(1) C(22) 29.35(8) ?
C(21) Ce(1) C(101) 25.64(5) ?
C(21) Ce(1) C(102) 157.87(6) ?
C(22) Ce(1) C(101) 25.03(6) ?
C(22) Ce(1) C(102) 166.31(5) ?
C(101) Ce(1) C(102) 148.850(7) ?
Ce(1) C(1) C(2) 74.5(1) ?
Ce(1) C(1) C(5) 73.1(1) ?
Ce(1) C(1) C(6) 128.7(2) ?
Ce(1) C(1) C(102) 63.1(1) ?
C(2) C(1) C(5) 105.5(2) ?
C(2) C(1) C(6) 126.0(2) ?
C(2) C(1) C(102) 52.7(1) ?
C(5) C(1) C(6) 126.8(2) ?
C(5) C(1) C(102) 52.8(1) ?
C(6) C(1) C(102) 168.1(2) ?
Ce(1) C(2) C(1) 76.9(1) ?
Ce(1) C(2) C(3) 74.9(1) ?
Ce(1) C(2) C(102) 64.4(1) ?
C(1) C(2) C(3) 110.9(2) ?
C(1) C(2) C(102) 55.7(1) ?
C(3) C(2) C(102) 55.2(2) ?
Ce(1) C(3) C(2) 76.2(1) ?
Ce(1) C(3) C(4) 74.9(1) ?
Ce(1) C(3) C(10) 113.7(2) ?
Ce(1) C(3) C(102) 65.1(1) ?
C(2) C(3) C(4) 107.0(2) ?
C(2) C(3) C(10) 121.0(2) ?
C(2) C(3) C(102) 52.6(1) ?
C(4) C(3) C(10) 132.1(2) ?
C(4) C(3) C(102) 54.3(1) ?
C(10) C(3) C(102) 173.5(2) ?
Ce(1) C(4) C(3) 75.4(2) ?
Ce(1) C(4) C(5) 74.7(2) ?
Ce(1) C(4) C(14) 122.7(2) ?
Ce(1) C(4) C(102) 65.3(1) ?
C(3) C(4) C(5) 105.4(2) ?
C(3) C(4) C(14) 133.7(2) ?
C(3) C(4) C(102) 53.5(1) ?
C(5) C(4) C(14) 120.0(2) ?
C(5) C(4) C(102) 51.9(1) ?
C(14) C(4) C(102) 168.6(2) ?
Ce(1) C(5) C(1) 78.4(2) ?
Ce(1) C(5) C(4) 75.8(2) ?
Ce(1) C(5) C(102) 66.0(1) ?
C(1) C(5) C(4) 111.2(2) ?
C(1) C(5) C(102) 55.9(2) ?
C(4) C(5) C(102) 55.3(1) ?
C(1) C(6) C(7) 107.9(2) ?
C(1) C(6) C(8) 111.2(2) ?
C(1) C(6) C(9) 112.2(2) ?
C(7) C(6) C(8) 108.9(2) ?
C(7) C(6) C(9) 108.2(2) ?
C(8) C(6) C(9) 108.3(3) ?
C(3) C(10) C(11) 113.0(2) ?
C(3) C(10) C(12) 110.4(2) ?
C(3) C(10) C(13) 109.7(2) ?
C(11) C(10) C(12) 105.6(2) ?
C(11) C(10) C(13) 111.2(2) ?
C(12) C(10) C(13) 106.8(2) ?
C(4) C(14) C(15) 107.8(2) ?
C(4) C(14) C(16) 115.8(2) ?
C(4) C(14) C(17) 110.0(2) ?
C(15) C(14) C(16) 109.9(2) ?
C(15) C(14) C(17) 107.9(3) ?
C(16) C(14) C(17) 105.2(2) ?
Ce(1) C(18) C(19) 75.0(2) ?
Ce(1) C(18) C(22) 75.3(2) ?
Ce(1) C(18) C(23) 114.9(2) ?
Ce(1) C(18) C(101) 65.1(1) ?
C(19) C(18) C(22) 106.4(2) ?
C(19) C(18) C(23) 128.2(2) ?
C(19) C(18) C(101) 53.3(1) ?
C(22) C(18) C(23) 125.4(2) ?
C(22) C(18) C(101) 53.1(1) ?
C(23) C(18) C(101) 178.5(2) ?
Ce(1) C(19) C(18) 75.8(2) ?
Ce(1) C(19) C(20) 77.6(2) ?
Ce(1) C(19) C(101) 65.5(1) ?
C(18) C(19) C(20) 110.1(2) ?
C(18) C(19) C(101) 55.4(2) ?
C(20) C(19) C(101) 54.7(2) ?
Ce(1) C(20) C(19) 72.7(2) ?
Ce(1) C(20) C(21) 74.5(2) ?
Ce(1) C(20) C(27) 116.9(2) ?
Ce(1) C(20) C(101) 62.8(1) ?
C(19) C(20) C(21) 105.8(2) ?
C(19) C(20) C(27) 120.8(2) ?
C(19) C(20) C(101) 52.1(1) ?
C(21) C(20) C(27) 133.4(2) ?
C(21) C(20) C(101) 53.7(2) ?
C(27) C(20) C(101) 172.9(3) ?
Ce(1) C(21) C(20) 75.9(2) ?
Ce(1) C(21) C(22) 73.6(2) ?
Ce(1) C(21) C(31) 121.6(2) ?
Ce(1) C(21) C(101) 63.6(1) ?
C(20) C(21) C(22) 106.4(2) ?
C(20) C(21) C(31) 133.9(2) ?
C(20) C(21) C(101) 54.2(1) ?
C(22) C(21) C(31) 119.2(2) ?
C(22) C(21) C(101) 52.2(1) ?
C(31) C(21) C(101) 169.9(2) ?
Ce(1) C(22) C(18) 75.8(2) ?
Ce(1) C(22) C(21) 77.0(2) ?
Ce(1) C(22) C(101) 65.4(1) ?
C(18) C(22) C(21) 111.2(2) ?
C(18) C(22) C(101) 56.0(2) ?
C(21) C(22) C(101) 55.2(2) ?
C(18) C(23) C(24) 110.8(2) ?
C(18) C(23) C(25) 110.2(2) ?
C(18) C(23) C(26) 108.6(2) ?
C(24) C(23) C(25) 109.4(3) ?
C(24) C(23) C(26) 109.8(2) ?
C(25) C(23) C(26) 108.1(2) ?
C(20) C(27) C(28) 110.9(2) ?
C(20) C(27) C(29) 113.9(2) ?
C(20) C(27) C(30) 111.2(2) ?
C(28) C(27) C(29) 108.8(2) ?
C(28) C(27) C(30) 106.0(2) ?
C(29) C(27) C(30) 105.6(2) ?
C(21) C(31) C(32) 114.3(2) ?
C(21) C(31) C(33) 109.9(3) ?
C(21) C(31) C(34) 110.7(2) ?
C(32) C(31) C(33) 110.3(3) ?
C(32) C(31) C(34) 105.0(3) ?
C(33) C(31) C(34) 106.3(3) ?
Ce(1) C(101) C(18) 88.9(1) ?
Ce(1) C(101) C(19) 89.2(1) ?
Ce(1) C(101) C(20) 91.6(1) ?
Ce(1) C(101) C(21) 90.8(1) ?
Ce(1) C(101) C(22) 89.5(1) ?
C(18) C(101) C(19) 71.2(2) ?
C(18) C(101) C(20) 144.4(2) ?
C(18) C(101) C(21) 143.5(2) ?
C(18) C(101) C(22) 70.9(2) ?
C(19) C(101) C(20) 73.2(2) ?
C(19) C(101) C(21) 145.3(2) ?
C(19) C(101) C(22) 142.1(2) ?
C(20) C(101) C(21) 72.1(2) ?
C(20) C(101) C(22) 144.7(2) ?
C(21) C(101) C(22) 72.6(2) ?
Ce(1) C(102) C(1) 91.6(1) ?
Ce(1) C(102) C(2) 91.1(1) ?
Ce(1) C(102) C(3) 89.3(1) ?
Ce(1) C(102) C(4) 88.7(1) ?
Ce(1) C(102) C(5) 89.1(1) ?
C(1) C(102) C(2) 71.7(2) ?
C(1) C(102) C(3) 143.8(2) ?
C(1) C(102) C(4) 144.1(2) ?
C(1) C(102) C(5) 71.3(2) ?
C(2) C(102) C(3) 72.2(2) ?
C(2) C(102) C(4) 144.3(2) ?
C(2) C(102) C(5) 142.9(2) ?
C(3) C(102) C(4) 72.1(2) ?
C(3) C(102) C(5) 144.9(2) ?
C(4) C(102) C(5) 72.8(2) ?
Ce(1) C(2) H(1) 115.469 no
C(1) C(2) H(1) 124.552 no
C(3) C(2) H(1) 124.552 no
C(102) C(2) H(1) 179.732 no
Ce(1) C(5) H(2) 113.355 no
C(1) C(5) H(2) 124.357 no
C(4) C(5) H(2) 124.435 no
C(102) C(5) H(2) 179.307 no
C(6) C(7) H(5) 109.470 no
C(6) C(7) H(6) 109.471 no
C(6) C(7) H(7) 109.472 no
H(5) C(7) H(6) 109.469 no
H(5) C(7) H(7) 109.472 no
H(6) C(7) H(7) 109.473 no
C(6) C(8) H(8) 109.471 no
C(6) C(8) H(9) 109.473 no
C(6) C(8) H(10) 109.472 no
H(8) C(8) H(9) 109.471 no
H(8) C(8) H(10) 109.469 no
H(9) C(8) H(10) 109.470 no
C(6) C(9) H(11) 109.471 no
C(6) C(9) H(12) 109.475 no
C(6) C(9) H(13) 109.472 no
H(11) C(9) H(12) 109.469 no
H(11) C(9) H(13) 109.469 no
H(12) C(9) H(13) 109.471 no
C(10) C(11) H(14) 109.470 no
C(10) C(11) H(15) 109.471 no
C(10) C(11) H(16) 109.471 no
H(14) C(11) H(15) 109.471 no
H(14) C(11) H(16) 109.472 no
H(15) C(11) H(16) 109.473 no
C(10) C(12) H(17) 109.470 no
C(10) C(12) H(18) 109.471 no
C(10) C(12) H(19) 109.471 no
H(17) C(12) H(18) 109.471 no
H(17) C(12) H(19) 109.472 no
H(18) C(12) H(19) 109.473 no
C(10) C(13) H(20) 109.472 no
C(10) C(13) H(21) 109.469 no
C(10) C(13) H(22) 109.469 no
H(20) C(13) H(21) 109.475 no
H(20) C(13) H(22) 109.474 no
H(21) C(13) H(22) 109.469 no
C(14) C(15) H(23) 109.472 no
C(14) C(15) H(24) 109.475 no
C(14) C(15) H(25) 109.471 no
H(23) C(15) H(24) 109.472 no
H(23) C(15) H(25) 109.466 no
H(24) C(15) H(25) 109.471 no
C(14) C(16) H(26) 109.468 no
C(14) C(16) H(27) 109.470 no
C(14) C(16) H(28) 109.470 no
H(26) C(16) H(27) 109.474 no
H(26) C(16) H(28) 109.471 no
H(27) C(16) H(28) 109.474 no
C(14) C(17) H(29) 109.472 no
C(14) C(17) H(30) 109.470 no
C(14) C(17) H(31) 109.471 no
H(29) C(17) H(30) 109.473 no
H(29) C(17) H(31) 109.473 no
H(30) C(17) H(31) 109.469 no
Ce(1) C(19) H(3) 113.678 no
C(18) C(19) H(3) 124.920 no
C(20) C(19) H(3) 124.942 no
C(101) C(19) H(3) 179.116 no
Ce(1) C(22) H(4) 114.537 no
C(18) C(22) H(4) 124.404 no
C(21) C(22) H(4) 124.378 no
C(101) C(22) H(4) 179.564 no
C(23) C(24) H(32) 109.472 no
C(23) C(24) H(33) 109.469 no
C(23) C(24) H(34) 109.470 no
H(32) C(24) H(33) 109.474 no
H(32) C(24) H(34) 109.471 no
H(33) C(24) H(34) 109.471 no
C(23) C(25) H(35) 109.469 no
C(23) C(25) H(36) 109.478 no
C(23) C(25) H(37) 109.476 no
H(35) C(25) H(36) 109.468 no
H(35) C(25) H(37) 109.463 no
H(36) C(25) H(37) 109.474 no
C(23) C(26) H(38) 109.470 no
C(23) C(26) H(39) 109.470 no
C(23) C(26) H(40) 109.472 no
H(38) C(26) H(39) 109.471 no
H(38) C(26) H(40) 109.473 no
H(39) C(26) H(40) 109.471 no
C(27) C(28) H(56) 109.473 no
C(27) C(28) H(57) 109.473 no
C(27) C(28) H(58) 109.472 no
H(56) C(28) H(57) 109.468 no
H(56) C(28) H(58) 109.470 no
H(57) C(28) H(58) 109.471 no
C(27) C(29) H(41) 109.473 no
C(27) C(29) H(42) 109.472 no
C(27) C(29) H(43) 109.475 no
H(41) C(29) H(42) 109.468 no
H(41) C(29) H(43) 109.470 no
H(42) C(29) H(43) 109.470 no
C(27) C(30) H(44) 109.475 no
C(27) C(30) H(45) 109.475 no
C(27) C(30) H(46) 109.473 no
H(44) C(30) H(45) 109.470 no
H(44) C(30) H(46) 109.468 no
H(45) C(30) H(46) 109.467 no
C(31) C(32) H(47) 109.473 no
C(31) C(32) H(48) 109.472 no
C(31) C(32) H(49) 109.472 no
H(47) C(32) H(48) 109.471 no
H(47) C(32) H(49) 109.469 no
H(48) C(32) H(49) 109.470 no
C(31) C(33) H(50) 109.471 no
C(31) C(33) H(51) 109.472 no
C(31) C(33) H(52) 109.471 no
H(50) C(33) H(51) 109.471 no
H(50) C(33) H(52) 109.469 no
H(51) C(33) H(52) 109.473 no
C(31) C(34) H(53) 109.474 no
C(31) C(34) H(54) 109.471 no
C(31) C(34) H(55) 109.476 no
H(53) C(34) H(54) 109.468 no
H(53) C(34) H(55) 109.471 no
H(54) C(34) H(55) 109.468 no

loop_
_geom_bond_atom_site_label_1
_geom_bond_atom_site_label_2
_geom_bond_distance
_geom_bond_publ_flag
Ce(1) F(1) 2.165(2) yes
Ce(1) C(1) 2.878(3) yes
Ce(1) C(2) 2.848(3) yes
Ce(1) C(3) 2.832(3) yes
Ce(1) C(4) 2.825(3) yes
Ce(1) C(5) 2.811(3) yes
Ce(1) C(18) 2.789(3) yes
Ce(1) C(19) 2.780(3) yes
Ce(1) C(20) 2.844(3) yes
Ce(1) C(21) 2.826(3) yes
Ce(1) C(22) 2.782(3) yes
Ce(1) C(101) 2.5303(2) yes
Ce(1) C(102) 2.5683(2) yes
C(1) C(2) 1.412(3) yes
C(1) C(5) 1.405(4) yes
C(1) C(6) 1.524(4) yes
C(1) C(102) 1.229(3) yes
C(2) C(3) 1.416(4) yes
C(2) C(102) 1.183(3) yes
C(3) C(4) 1.447(4) yes
C(3) C(10) 1.550(4) yes
C(3) C(102) 1.222(3) yes
C(4) C(5) 1.435(4) yes
C(4) C(14) 1.548(4) yes
C(4) C(102) 1.235(3) yes
C(5) C(102) 1.182(3) yes
C(6) C(7) 1.532(4) yes
C(6) C(8) 1.518(4) yes
C(6) C(9) 1.520(4) yes
C(10) C(11) 1.523(4) yes
C(10) C(12) 1.540(4) yes
C(10) C(13) 1.532(4) yes
C(14) C(15) 1.526(4) yes
C(14) C(16) 1.543(4) yes
C(14) C(17) 1.534(4) yes
C(18) C(19) 1.404(4) yes
C(18) C(22) 1.391(4) yes
C(18) C(23) 1.531(4) yes
C(18) C(101) 1.221(3) yes
C(19) C(20) 1.442(4) yes
C(19) C(101) 1.189(3) yes
C(20) C(21) 1.444(4) yes
C(20) C(27) 1.530(4) yes
C(20) C(101) 1.230(3) yes
C(21) C(22) 1.421(4) yes
C(21) C(31) 1.542(4) yes
C(21) C(101) 1.223(3) yes
C(22) C(101) 1.177(3) yes
C(23) C(24) 1.522(4) yes
C(23) C(25) 1.526(4) yes
C(23) C(26) 1.538(4) yes
C(27) C(28) 1.533(4) yes
C(27) C(29) 1.537(4) yes
C(27) C(30) 1.538(4) yes
C(31) C(32) 1.533(4) yes
C(31) C(33) 1.535(4) yes
C(31) C(34) 1.531(4) yes
C(2) H(1) 0.951 no
C(5) H(2) 0.950 no
C(7) H(5) 0.950 no
C(7) H(6) 0.950 no
C(7) H(7) 0.950 no
C(8) H(8) 0.950 no
C(8) H(9) 0.950 no
C(8) H(10) 0.950 no
C(9) H(11) 0.950 no
C(9) H(12) 0.950 no
C(9) H(13) 0.950 no
C(11) H(14) 0.950 no
C(11) H(15) 0.950 no
C(11) H(16) 0.950 no
C(12) H(17) 0.950 no
C(12) H(18) 0.950 no
C(12) H(19) 0.950 no
C(13) H(20) 0.950 no
C(13) H(21) 0.950 no
C(13) H(22) 0.950 no
C(15) H(23) 0.950 no
C(15) H(24) 0.950 no
C(15) H(25) 0.950 no
C(16) H(26) 0.950 no
C(16) H(27) 0.950 no
C(16) H(28) 0.950 no
C(17) H(29) 0.950 no
C(17) H(30) 0.950 no
C(17) H(31) 0.950 no
C(19) H(3) 0.951 no
C(22) H(4) 0.951 no
C(24) H(32) 0.950 no
C(24) H(33) 0.950 no
C(24) H(34) 0.950 no
C(25) H(35) 0.950 no
C(25) H(36) 0.950 no
C(25) H(37) 0.950 no
C(26) H(38) 0.950 no
C(26) H(39) 0.950 no
C(26) H(40) 0.950 no
C(28) H(56) 0.950 no
C(28) H(57) 0.950 no
C(28) H(58) 0.950 no
C(29) H(41) 0.950 no
C(29) H(42) 0.950 no
C(29) H(43) 0.950 no
C(30) H(44) 0.950 no
C(30) H(45) 0.950 no
C(30) H(46) 0.950 no
C(32) H(47) 0.950 no
C(32) H(48) 0.950 no
C(32) H(49) 0.950 no
C(33) H(50) 0.950 no
C(33) H(51) 0.950 no
C(33) H(52) 0.950 no
C(34) H(53) 0.950 no
C(34) H(54) 0.950 no
C(34) H(55) 0.950 no

loop_
_geom_contact_atom_site_label_1
_geom_contact_atom_site_label_2
_geom_contact_distance
Ce(1) C(1) 2.878(3)
Ce(1) C(2) 2.848(3)
Ce(1) C(3) 2.832(3)
Ce(1) C(4) 2.825(3)
Ce(1) C(5) 2.811(3)
Ce(1) C(18) 2.789(3)
Ce(1) C(19) 2.780(3)
Ce(1) C(20) 2.844(3)
Ce(1) C(21) 2.826(3)
Ce(1) C(22) 2.782(3)
Ce(1) C(101) 2.5303(2)
Ce(1) C(102) 2.5683(2)

loop_
_geom_torsion_atom_site_label_1
_geom_torsion_atom_site_label_2
_geom_torsion_atom_site_label_3
_geom_torsion_atom_site_label_4
_geom_torsion
_geom_torsion_site_symmetry_1
_geom_torsion_site_symmetry_2
_geom_torsion_site_symmetry_3
_geom_torsion_site_symmetry_4
_geom_torsion_publ_flag
Ce(1) C(1) C(2) C(3) 68.0(2) 1_555 1_555 1_555 1_555 yes
Ce(1) C(1) C(2) C(102) 67.75(9) 1_555 1_555 1_555 1_555 yes
Ce(1) C(1) C(5) C(4) -69.6(2) 1_555 1_555 1_555 1_555 yes
Ce(1) C(1) C(5) C(102) -68.78(10) 1_555 1_555 1_555 1_555 yes
Ce(1) C(1) C(6) C(7) -164.6(2) 1_555 1_555 1_555 1_555 yes
Ce(1) C(1) C(6) C(8) 76.0(3) 1_555 1_555 1_555 1_555 yes
Ce(1) C(1) C(6) C(9) -45.5(3) 1_555 1_555 1_555 1_555 yes
Ce(1) C(1) C(102) C(2) -90.6(1) 1_555 1_555 1_555 1_555 yes
Ce(1) C(1) C(102) C(3) -91.1(3) 1_555 1_555 1_555 1_555 yes
Ce(1) C(1) C(102) C(4) 90.0(3) 1_555 1_555 1_555 1_555 yes
Ce(1) C(1) C(102) C(5) 88.5(1) 1_555 1_555 1_555 1_555 yes
Ce(1) C(2) C(1) C(5) -67.1(2) 1_555 1_555 1_555 1_555 yes
Ce(1) C(2) C(1) C(6) 127.0(3) 1_555 1_555 1_555 1_555 yes
Ce(1) C(2) C(1) C(102) -67.75(9) 1_555 1_555 1_555 1_555 yes
Ce(1) C(2) C(3) C(4) 69.2(2) 1_555 1_555 1_555 1_555 yes
Ce(1) C(2) C(3) C(10) -109.5(2) 1_555 1_555 1_555 1_555 yes
Ce(1) C(2) C(3) C(102) 69.02(10) 1_555 1_555 1_555 1_555 yes
Ce(1) C(2) C(102) C(1) 91.3(1) 1_555 1_555 1_555 1_555 yes
Ce(1) C(2) C(102) C(3) -89.0(1) 1_555 1_555 1_555 1_555 yes
Ce(1) C(2) C(102) C(4) -89.3(3) 1_555 1_555 1_555 1_555 yes
Ce(1) C(2) C(102) C(5) 90.0(3) 1_555 1_555 1_555 1_555 yes
Ce(1) C(3) C(2) C(1) -69.3(2) 1_555 1_555 1_555 1_555 yes
Ce(1) C(3) C(2) C(102) -69.02(10) 1_555 1_555 1_555 1_555 yes
Ce(1) C(3) C(4) C(5) 69.2(2) 1_555 1_555 1_555 1_555 yes
Ce(1) C(3) C(4) C(14) -121.6(3) 1_555 1_555 1_555 1_555 yes
Ce(1) C(3) C(4) C(102) 69.9(1) 1_555 1_555 1_555 1_555 yes
Ce(1) C(3) C(10) C(11) 144.3(2) 1_555 1_555 1_555 1_555 yes
Ce(1) C(3) C(10) C(12) -97.8(2) 1_555 1_555 1_555 1_555 yes
Ce(1) C(3) C(10) C(13) 19.7(3) 1_555 1_555 1_555 1_555 yes
Ce(1) C(3) C(102) C(1) 91.8(3) 1_555 1_555 1_555 1_555 yes
Ce(1) C(3) C(102) C(2) 91.3(1) 1_555 1_555 1_555 1_555 yes
Ce(1) C(3) C(102) C(4) -88.9(1) 1_555 1_555 1_555 1_555 yes
Ce(1) C(3) C(102) C(5) -87.6(3) 1_555 1_555 1_555 1_555 yes
Ce(1) C(4) C(3) C(2) -70.1(2) 1_555 1_555 1_555 1_555 yes
Ce(1) C(4) C(3) C(10) 108.5(3) 1_555 1_555 1_555 1_555 yes
Ce(1) C(4) C(3) C(102) -69.9(1) 1_555 1_555 1_555 1_555 yes
Ce(1) C(4) C(5) C(1) 71.2(2) 1_555 1_555 1_555 1_555 yes
Ce(1) C(4) C(5) C(102) 70.4(1) 1_555 1_555 1_555 1_555 yes
Ce(1) C(4) C(14) C(15) -177.5(2) 1_555 1_555 1_555 1_555 yes
Ce(1) C(4) C(14) C(16) -54.0(3) 1_555 1_555 1_555 1_555 yes
Ce(1) C(4) C(14) C(17) 65.1(3) 1_555 1_555 1_555 1_555 yes
Ce(1) C(4) C(102) C(1) -91.0(3) 1_555 1_555 1_555 1_555 yes
Ce(1) C(4) C(102) C(2) 90.1(3) 1_555 1_555 1_555 1_555 yes
Ce(1) C(4) C(102) C(3) 89.7(1) 1_555 1_555 1_555 1_555 yes
Ce(1) C(4) C(102) C(5) -89.5(1) 1_555 1_555 1_555 1_555 yes
Ce(1) C(5) C(1) C(2) 68.1(2) 1_555 1_555 1_555 1_555 yes
Ce(1) C(5) C(1) C(6) -126.1(3) 1_555 1_555 1_555 1_555 yes
Ce(1) C(5) C(1) C(102) 68.78(10) 1_555 1_555 1_555 1_555 yes
Ce(1) C(5) C(4) C(3) -69.8(2) 1_555 1_555 1_555 1_555 yes
Ce(1) C(5) C(4) C(14) 119.3(2) 1_555 1_555 1_555 1_555 yes
Ce(1) C(5) C(4) C(102) -70.4(1) 1_555 1_555 1_555 1_555 yes
Ce(1) C(5) C(102) C(1) -92.0(1) 1_555 1_555 1_555 1_555 yes
Ce(1) C(5) C(102) C(2) -90.6(3) 1_555 1_555 1_555 1_555 yes
Ce(1) C(5) C(102) C(3) 87.6(3) 1_555 1_555 1_555 1_555 yes
Ce(1) C(5) C(102) C(4) 88.9(1) 1_555 1_555 1_555 1_555 yes
Ce(1) C(18) C(19) C(20) -70.8(2) 1_555 1_555 1_555 1_555 yes
Ce(1) C(18) C(19) C(101) -69.9(1) 1_555 1_555 1_555 1_555 yes
Ce(1) C(18) C(22) C(21) 69.7(2) 1_555 1_555 1_555 1_555 yes
Ce(1) C(18) C(22) C(101) 69.7(1) 1_555 1_555 1_555 1_555 yes
Ce(1) C(18) C(23) C(24) -117.4(2) 1_555 1_555 1_555 1_555 yes
Ce(1) C(18) C(23) C(25) 121.4(2) 1_555 1_555 1_555 1_555 yes
Ce(1) C(18) C(23) C(26) 3.2(3) 1_555 1_555 1_555 1_555 yes
Ce(1) C(18) C(101) C(19) 89.5(1) 1_555 1_555 1_555 1_555 yes
Ce(1) C(18) C(101) C(20) 91.3(3) 1_555 1_555 1_555 1_555 yes
Ce(1) C(18) C(101) C(21) -89.9(3) 1_555 1_555 1_555 1_555 yes
Ce(1) C(18) C(101) C(22) -89.9(2) 1_555 1_555 1_555 1_555 yes
Ce(1) C(19) C(18) C(22) 69.3(2) 1_555 1_555 1_555 1_555 yes
Ce(1) C(19) C(18) C(23) -110.1(3) 1_555 1_555 1_555 1_555 yes
Ce(1) C(19) C(18) C(101) 69.9(1) 1_555 1_555 1_555 1_555 yes
Ce(1) C(19) C(20) C(21) -67.8(2) 1_555 1_555 1_555 1_555 yes
Ce(1) C(19) C(20) C(27) 111.5(2) 1_555 1_555 1_555 1_555 yes
Ce(1) C(19) C(20) C(101) -68.6(1) 1_555 1_555 1_555 1_555 yes
Ce(1) C(19) C(101) C(18) -89.2(1) 1_555 1_555 1_555 1_555 yes
Ce(1) C(19) C(101) C(20) 91.9(1) 1_555 1_555 1_555 1_555 yes
Ce(1) C(19) C(101) C(21) 90.2(3) 1_555 1_555 1_555 1_555 yes
Ce(1) C(19) C(101) C(22) -88.1(3) 1_555 1_555 1_555 1_555 yes
Ce(1) C(20) C(19) C(18) 69.6(2) 1_555 1_555 1_555 1_555 yes
Ce(1) C(20) C(19) C(101) 68.6(1) 1_555 1_555 1_555 1_555 yes
Ce(1) C(20) C(21) C(22) -67.9(2) 1_555 1_555 1_555 1_555 yes
Ce(1) C(20) C(21) C(31) 120.6(3) 1_555 1_555 1_555 1_555 yes
Ce(1) C(20) C(21) C(101) -67.3(1) 1_555 1_555 1_555 1_555 yes
Ce(1) C(20) C(27) C(28) -15.4(3) 1_555 1_555 1_555 1_555 yes
Ce(1) C(20) C(27) C(29) -138.6(2) 1_555 1_555 1_555 1_555 yes
Ce(1) C(20) C(27) C(30) 102.2(2) 1_555 1_555 1_555 1_555 yes
Ce(1) C(20) C(101) C(18) -90.4(3) 1_555 1_555 1_555 1_555 yes
Ce(1) C(20) C(101) C(19) -88.6(1) 1_555 1_555 1_555 1_555 yes
Ce(1) C(20) C(101) C(21) 90.3(1) 1_555 1_555 1_555 1_555 yes
Ce(1) C(20) C(101) C(22) 91.4(3) 1_555 1_555 1_555 1_555 yes
Ce(1) C(21) C(20) C(19) 66.5(2) 1_555 1_555 1_555 1_555 yes
Ce(1) C(21) C(20) C(27) -112.7(3) 1_555 1_555 1_555 1_555 yes
Ce(1) C(21) C(20) C(101) 67.3(1) 1_555 1_555 1_555 1_555 yes
Ce(1) C(21) C(22) C(18) -69.0(2) 1_555 1_555 1_555 1_555 yes
Ce(1) C(21) C(22) C(101) -68.9(1) 1_555 1_555 1_555 1_555 yes
Ce(1) C(21) C(31) C(32) 49.9(3) 1_555 1_555 1_555 1_555 yes
Ce(1) C(21) C(31) C(33) 174.5(2) 1_555 1_555 1_555 1_555 yes
Ce(1) C(21) C(31) C(34) -68.4(3) 1_555 1_555 1_555 1_555 yes
Ce(1) C(21) C(101) C(18) 89.3(3) 1_555 1_555 1_555 1_555 yes
Ce(1) C(21) C(101) C(19) -89.7(3) 1_555 1_555 1_555 1_555 yes
Ce(1) C(21) C(101) C(20) -91.4(1) 1_555 1_555 1_555 1_555 yes
Ce(1) C(21) C(101) C(22) 89.3(2) 1_555 1_555 1_555 1_555 yes
Ce(1) C(22) C(18) C(19) -69.2(2) 1_555 1_555 1_555 1_555 yes
Ce(1) C(22) C(18) C(23) 110.3(3) 1_555 1_555 1_555 1_555 yes
Ce(1) C(22) C(18) C(101) -69.7(1) 1_555 1_555 1_555 1_555 yes
Ce(1) C(22) C(21) C(20) 69.5(2) 1_555 1_555 1_555 1_555 yes
Ce(1) C(22) C(21) C(31) -117.5(2) 1_555 1_555 1_555 1_555 yes
Ce(1) C(22) C(21) C(101) 68.9(1) 1_555 1_555 1_555 1_555 yes
Ce(1) C(22) C(101) C(18) 89.0(1) 1_555 1_555 1_555 1_555 yes
Ce(1) C(22) C(101) C(19) 88.0(3) 1_555 1_555 1_555 1_555 yes
Ce(1) C(22) C(101) C(20) -92.1(3) 1_555 1_555 1_555 1_555 yes
Ce(1) C(22) C(101) C(21) -91.0(1) 1_555 1_555 1_555 1_555 yes
Ce(1) C(101) C(18) C(19) -89.5(1) 1_555 1_555 1_555 1_555 yes
Ce(1) C(101) C(18) C(22) 89.9(2) 1_555 1_555 1_555 1_555 yes
Ce(1) C(101) C(18) C(23) 90(9) 1_555 1_555 1_555 1_555 yes
Ce(1) C(101) C(19) C(18) 89.2(1) 1_555 1_555 1_555 1_555 yes
Ce(1) C(101) C(19) C(20) -91.9(1) 1_555 1_555 1_555 1_555 yes
Ce(1) C(101) C(20) C(19) 88.6(1) 1_555 1_555 1_555 1_555 yes
Ce(1) C(101) C(20) C(21) -90.3(1) 1_555 1_555 1_555 1_555 yes
Ce(1) C(101) C(20) C(27) 89(2) 1_555 1_555 1_555 1_555 yes
Ce(1) C(101) C(21) C(20) 91.4(1) 1_555 1_555 1_555 1_555 yes
Ce(1) C(101) C(21) C(22) -89.3(2) 1_555 1_555 1_555 1_555 yes
Ce(1) C(101) C(21) C(31) -122(1) 1_555 1_555 1_555 1_555 yes
Ce(1) C(101) C(22) C(18) -89.0(1) 1_555 1_555 1_555 1_555 yes
Ce(1) C(101) C(22) C(21) 91.0(1) 1_555 1_555 1_555 1_555 yes
Ce(1) C(102) C(1) C(2) 90.6(1) 1_555 1_555 1_555 1_555 yes
Ce(1) C(102) C(1) C(5) -88.5(1) 1_555 1_555 1_555 1_555 yes
Ce(1) C(102) C(1) C(6) 178(1) 1_555 1_555 1_555 1_555 yes
Ce(1) C(102) C(2) C(1) -91.3(1) 1_555 1_555 1_555 1_555 yes
Ce(1) C(102) C(2) C(3) 89.0(1) 1_555 1_555 1_555 1_555 yes
Ce(1) C(102) C(3) C(2) -91.3(1) 1_555 1_555 1_555 1_555 yes
Ce(1) C(102) C(3) C(4) 88.9(1) 1_555 1_555 1_555 1_555 yes
Ce(1) C(102) C(3) C(10) -80(2) 1_555 1_555 1_555 1_555 yes
Ce(1) C(102) C(4) C(3) -89.7(1) 1_555 1_555 1_555 1_555 yes
Ce(1) C(102) C(4) C(5) 89.5(1) 1_555 1_555 1_555 1_555 yes
Ce(1) C(102) C(4) C(14) 137(1) 1_555 1_555 1_555 1_555 yes
Ce(1) C(102) C(5) C(1) 92.0(1) 1_555 1_555 1_555 1_555 yes
Ce(1) C(102) C(5) C(4) -88.9(1) 1_555 1_555 1_555 1_555 yes
F(1) Ce(1) C(1) C(2) -104.5(2) 1_555 1_555 1_555 1_555 yes
F(1) Ce(1) C(1) C(5) 7.4(2) 1_555 1_555 1_555 1_555 yes
F(1) Ce(1) C(1) C(6) 131.4(2) 1_555 1_555 1_555 1_555 yes
F(1) Ce(1) C(1) C(102) -49.0(1) 1_555 1_555 1_555 1_555 yes
F(1) Ce(1) C(2) C(1) 97.7(2) 1_555 1_555 1_555 1_555 yes
F(1) Ce(1) C(2) C(3) -18.5(2) 1_555 1_555 1_555 1_555 yes
F(1) Ce(1) C(2) C(102) 39.8(2) 1_555 1_555 1_555 1_555 yes
F(1) Ce(1) C(3) C(2) 165.3(1) 1_555 1_555 1_555 1_555 yes
F(1) Ce(1) C(3) C(4) 53.1(2) 1_555 1_555 1_555 1_555 yes
F(1) Ce(1) C(3) C(10) -76.6(2) 1_555 1_555 1_555 1_555 yes
F(1) Ce(1) C(3) C(102) 110.4(1) 1_555 1_555 1_555 1_555 yes
F(1) Ce(1) C(4) C(3) -127.4(2) 1_555 1_555 1_555 1_555 yes
F(1) Ce(1) C(4) C(5) 121.7(2) 1_555 1_555 1_555 1_555 yes
F(1) Ce(1) C(4) C(14) 5.6(2) 1_555 1_555 1_555 1_555 yes
F(1) Ce(1) C(4) C(102) 176.4(1) 1_555 1_555 1_555 1_555 yes
F(1) Ce(1) C(5) C(1) -174.0(1) 1_555 1_555 1_555 1_555 yes
F(1) Ce(1) C(5) C(4) -58.3(2) 1_555 1_555 1_555 1_555 yes
F(1) Ce(1) C(5) C(102) -116.3(1) 1_555 1_555 1_555 1_555 yes
F(1) Ce(1) C(18) C(19) 160.6(2) 1_555 1_555 1_555 1_555 yes
F(1) Ce(1) C(18) C(22) 48.7(2) 1_555 1_555 1_555 1_555 yes
F(1) Ce(1) C(18) C(23) -73.9(2) 1_555 1_555 1_555 1_555 yes
F(1) Ce(1) C(18) C(101) 104.5(1) 1_555 1_555 1_555 1_555 yes
F(1) Ce(1) C(19) C(18) -23.3(2) 1_555 1_555 1_555 1_555 yes
F(1) Ce(1) C(19) C(20) 91.5(2) 1_555 1_555 1_555 1_555 yes
F(1) Ce(1) C(19) C(101) 34.9(2) 1_555 1_555 1_555 1_555 yes
F(1) Ce(1) C(20) C(19) -106.8(2) 1_555 1_555 1_555 1_555 yes
F(1) Ce(1) C(20) C(21) 5.7(2) 1_555 1_555 1_555 1_555 yes
F(1) Ce(1) C(20) C(27) 136.9(2) 1_555 1_555 1_555 1_555 yes
F(1) Ce(1) C(20) C(101) -51.0(1) 1_555 1_555 1_555 1_555 yes
F(1) Ce(1) C(21) C(20) -175.0(2) 1_555 1_555 1_555 1_555 yes
F(1) Ce(1) C(21) C(22) -62.9(2) 1_555 1_555 1_555 1_555 yes
F(1) Ce(1) C(21) C(31) 51.7(2) 1_555 1_555 1_555 1_555 yes
F(1) Ce(1) C(21) C(101) -118.4(1) 1_555 1_555 1_555 1_555 yes
F(1) Ce(1) C(22) C(18) -129.9(2) 1_555 1_555 1_555 1_555 yes
F(1) Ce(1) C(22) C(21) 113.9(2) 1_555 1_555 1_555 1_555 yes
F(1) Ce(1) C(22) C(101) 171.3(1) 1_555 1_555 1_555 1_555 yes
F(1) Ce(1) C(101) C(18) -79.5(1) 1_555 1_555 1_555 1_555 yes
F(1) Ce(1) C(101) C(19) -150.8(1) 1_555 1_555 1_555 1_555 yes
F(1) Ce(1) C(101) C(20) 136.1(1) 1_555 1_555 1_555 1_555 yes
F(1) Ce(1) C(101) C(21) 64.0(1) 1_555 1_555 1_555 1_555 yes
F(1) Ce(1) C(101) C(22) -8.6(1) 1_555 1_555 1_555 1_555 yes
F(1) Ce(1) C(102) C(1) 140.3(1) 1_555 1_555 1_555 1_555 yes
F(1) Ce(1) C(102) C(2) -148.0(1) 1_555 1_555 1_555 1_555 yes
F(1) Ce(1) C(102) C(3) -75.9(1) 1_555 1_555 1_555 1_555 yes
F(1) Ce(1) C(102) C(4) -3.8(1) 1_555 1_555 1_555 1_555 yes
F(1) Ce(1) C(102) C(5) 69.1(1) 1_555 1_555 1_555 1_555 yes
C(1) Ce(1) C(2) C(3) -116.2(2) 1_555 1_555 1_555 1_555 yes
C(1) Ce(1) C(2) C(102) -58.0(1) 1_555 1_555 1_555 1_555 yes
C(1) Ce(1) C(3) C(2) 35.1(1) 1_555 1_555 1_555 1_555 yes
C(1) Ce(1) C(3) C(4) -77.0(2) 1_555 1_555 1_555 1_555 yes
C(1) Ce(1) C(3) C(10) 153.2(2) 1_555 1_555 1_555 1_555 yes
C(1) Ce(1) C(3) C(102) -19.76(10) 1_555 1_555 1_555 1_555 yes
C(1) Ce(1) C(4) C(3) 75.7(2) 1_555 1_555 1_555 1_555 yes
C(1) Ce(1) C(4) C(5) -35.1(1) 1_555 1_555 1_555 1_555 yes
C(1) Ce(1) C(4) C(14) -151.3(2) 1_555 1_555 1_555 1_555 yes
C(1) Ce(1) C(4) C(102) 19.54(10) 1_555 1_555 1_555 1_555 yes
C(1) Ce(1) C(5) C(4) 115.7(2) 1_555 1_555 1_555 1_555 yes
C(1) Ce(1) C(5) C(102) 57.7(1) 1_555 1_555 1_555 1_555 yes
C(1) Ce(1) C(18) C(19) -65.4(2) 1_555 1_555 1_555 1_555 yes
C(1) Ce(1) C(18) C(22) -177.3(2) 1_555 1_555 1_555 1_555 yes
C(1) Ce(1) C(18) C(23) 60.1(2) 1_555 1_555 1_555 1_555 yes
C(1) Ce(1) C(18) C(101) -121.5(1) 1_555 1_555 1_555 1_555 yes
C(1) Ce(1) C(19) C(18) 122.3(2) 1_555 1_555 1_555 1_555 yes
C(1) Ce(1) C(19) C(20) -122.9(2) 1_555 1_555 1_555 1_555 yes
C(1) Ce(1) C(19) C(101) -179.5(1) 1_555 1_555 1_555 1_555 yes
C(1) Ce(1) C(20) C(19) 65.1(2) 1_555 1_555 1_555 1_555 yes
C(1) Ce(1) C(20) C(21) 177.6(1) 1_555 1_555 1_555 1_555 yes
C(1) Ce(1) C(20) C(27) -51.2(2) 1_555 1_555 1_555 1_555 yes
C(1) Ce(1) C(20) C(101) 120.8(1) 1_555 1_555 1_555 1_555 yes
C(1) Ce(1) C(21) C(20) -3.7(2) 1_555 1_555 1_555 1_555 yes
C(1) Ce(1) C(21) C(22) 108.4(2) 1_555 1_555 1_555 1_555 yes
C(1) Ce(1) C(21) C(31) -137.0(2) 1_555 1_555 1_555 1_555 yes
C(1) Ce(1) C(21) C(101) 52.9(2) 1_555 1_555 1_555 1_555 yes
C(1) Ce(1) C(22) C(18) 4.1(2) 1_555 1_555 1_555 1_555 yes
C(1) Ce(1) C(22) C(21) -112.1(2) 1_555 1_555 1_555 1_555 yes
C(1) Ce(1) C(22) C(101) -54.7(2) 1_555 1_555 1_555 1_555 yes
C(1) Ce(1) C(101) C(18) 71.8(1) 1_555 1_555 1_555 1_555 yes
C(1) Ce(1) C(101) C(19) 0.6(1) 1_555 1_555 1_555 1_555 yes
C(1) Ce(1) C(101) C(20) -72.5(1) 1_555 1_555 1_555 1_555 yes
C(1) Ce(1) C(101) C(21) -144.7(1) 1_555 1_555 1_555 1_555 yes
C(1) Ce(1) C(101) C(22) 142.7(1) 1_555 1_555 1_555 1_555 yes
C(1) Ce(1) C(102) C(2) 71.7(2) 1_555 1_555 1_555 1_555 yes
C(1) Ce(1) C(102) C(3) 143.8(2) 1_555 1_555 1_555 1_555 yes
C(1) Ce(1) C(102) C(4) -144.0(2) 1_555 1_555 1_555 1_555 yes
C(1) Ce(1) C(102) C(5) -71.2(2) 1_555 1_555 1_555 1_555 yes
C(1) C(2) Ce(1) C(3) 116.2(2) 1_555 1_555 1_555 1_555 yes
C(1) C(2) Ce(1) C(4) 78.1(2) 1_555 1_555 1_555 1_555 yes
C(1) C(2) Ce(1) C(5) 37.6(1) 1_555 1_555 1_555 1_555 yes
C(1) C(2) Ce(1) C(18) -56.3(2) 1_555 1_555 1_555 1_555 yes
C(1) C(2) Ce(1) C(19) -75.4(2) 1_555 1_555 1_555 1_555 yes
C(1) C(2) Ce(1) C(20) -106.8(2) 1_555 1_555 1_555 1_555 yes
C(1) C(2) Ce(1) C(21) -125.1(2) 1_555 1_555 1_555 1_555 yes
C(1) C(2) Ce(1) C(22) -89.1(2) 1_555 1_555 1_555 1_555 yes
C(1) C(2) Ce(1) C(101) -90.8(2) 1_555 1_555 1_555 1_555 yes
C(1) C(2) Ce(1) C(102) 58.0(1) 1_555 1_555 1_555 1_555 yes
C(1) C(2) C(3) C(4) -0.1(3) 1_555 1_555 1_555 1_555 yes
C(1) C(2) C(3) C(10) -178.8(2) 1_555 1_555 1_555 1_555 yes
C(1) C(2) C(3) C(102) -0.3(2) 1_555 1_555 1_555 1_555 yes
C(1) C(2) C(102) C(3) 179.7(2) 1_555 1_555 1_555 1_555 yes
C(1) C(2) C(102) C(4) 179.3(3) 1_555 1_555 1_555 1_555 yes
C(1) C(2) C(102) C(5) -1.3(3) 1_555 1_555 1_555 1_555 yes
C(1) C(5) Ce(1) C(2) -37.5(1) 1_555 1_555 1_555 1_555 yes
C(1) C(5) Ce(1) C(3) -77.2(2) 1_555 1_555 1_555 1_555 yes
C(1) C(5) Ce(1) C(4) -115.7(2) 1_555 1_555 1_555 1_555 yes
C(1) C(5) Ce(1) C(18) 84.4(2) 1_555 1_555 1_555 1_555 yes
C(1) C(5) Ce(1) C(19) 50.8(2) 1_555 1_555 1_555 1_555 yes
C(1) C(5) Ce(1) C(20) 23.9(2) 1_555 1_555 1_555 1_555 yes
C(1) C(5) Ce(1) C(21) 58.8(4) 1_555 1_555 1_555 1_555 yes
C(1) C(5) Ce(1) C(22) 107.4(2) 1_555 1_555 1_555 1_555 yes
C(1) C(5) Ce(1) C(101) 65.5(2) 1_555 1_555 1_555 1_555 yes
C(1) C(5) Ce(1) C(102) -57.7(1) 1_555 1_555 1_555 1_555 yes
C(1) C(5) C(4) C(3) 1.5(3) 1_555 1_555 1_555 1_555 yes
C(1) C(5) C(4) C(14) -169.5(2) 1_555 1_555 1_555 1_555 yes
C(1) C(5) C(4) C(102) 0.8(2) 1_555 1_555 1_555 1_555 yes
C(1) C(5) C(102) C(2) 1.3(3) 1_555 1_555 1_555 1_555 yes
C(1) C(5) C(102) C(3) 179.6(3) 1_555 1_555 1_555 1_555 yes
C(1) C(5) C(102) C(4) -179.1(2) 1_555 1_555 1_555 1_555 yes
C(1) C(102) Ce(1) C(2) -71.7(2) 1_555 1_555 1_555 1_555 yes
C(1) C(102) Ce(1) C(3) -143.8(2) 1_555 1_555 1_555 1_555 yes
C(1) C(102) Ce(1) C(4) 144.0(2) 1_555 1_555 1_555 1_555 yes
C(1) C(102) Ce(1) C(5) 71.2(2) 1_555 1_555 1_555 1_555 yes
C(1) C(102) Ce(1) C(18) 18.8(1) 1_555 1_555 1_555 1_555 yes
C(1) C(102) Ce(1) C(19) -15.6(1) 1_555 1_555 1_555 1_555 yes
C(1) C(102) Ce(1) C(20) -52.1(1) 1_555 1_555 1_555 1_555 yes
C(1) C(102) Ce(1) C(21) -77.5(2) 1_555 1_555 1_555 1_555 yes
C(1) C(102) Ce(1) C(22) 31.0(3) 1_555 1_555 1_555 1_555 yes
C(1) C(102) Ce(1) C(101) -21.5(1) 1_555 1_555 1_555 1_555 yes
C(1) C(102) C(2) C(3) -179.7(2) 1_555 1_555 1_555 1_555 yes
C(1) C(102) C(3) C(2) 0.5(3) 1_555 1_555 1_555 1_555 yes
C(1) C(102) C(3) C(4) -179.3(3) 1_555 1_555 1_555 1_555 yes
C(1) C(102) C(3) C(10) 11(2) 1_555 1_555 1_555 1_555 yes
C(1) C(102) C(4) C(3) 179.3(3) 1_555 1_555 1_555 1_555 yes
C(1) C(102) C(4) C(5) -1.5(3) 1_555 1_555 1_555 1_555 yes
C(1) C(102) C(4) C(14) 46(1) 1_555 1_555 1_555 1_555 yes
C(1) C(102) C(5) C(4) 179.1(2) 1_555 1_555 1_555 1_555 yes
C(2) Ce(1) C(1) C(5) 111.9(2) 1_555 1_555 1_555 1_555 yes
C(2) Ce(1) C(1) C(6) -124.1(3) 1_555 1_555 1_555 1_555 yes
C(2) Ce(1) C(1) C(102) 55.6(1) 1_555 1_555 1_555 1_555 yes
C(2) Ce(1) C(3) C(4) -112.2(2) 1_555 1_555 1_555 1_555 yes
C(2) Ce(1) C(3) C(10) 118.1(2) 1_555 1_555 1_555 1_555 yes
C(2) Ce(1) C(3) C(102) -54.9(1) 1_555 1_555 1_555 1_555 yes
C(2) Ce(1) C(4) C(3) 37.1(1) 1_555 1_555 1_555 1_555 yes
C(2) Ce(1) C(4) C(5) -73.7(2) 1_555 1_555 1_555 1_555 yes
C(2) Ce(1) C(4) C(14) 170.1(2) 1_555 1_555 1_555 1_555 yes
C(2) Ce(1) C(4) C(102) -19.09(9) 1_555 1_555 1_555 1_555 yes
C(2) Ce(1) C(5) C(4) 78.1(2) 1_555 1_555 1_555 1_555 yes
C(2) Ce(1) C(5) C(102) 20.14(10) 1_555 1_555 1_555 1_555 yes
C(2) Ce(1) C(18) C(19) -39.7(2) 1_555 1_555 1_555 1_555 yes
C(2) Ce(1) C(18) C(22) -151.6(1) 1_555 1_555 1_555 1_555 yes
C(2) Ce(1) C(18) C(23) 85.8(2) 1_555 1_555 1_555 1_555 yes
C(2) Ce(1) C(18) C(101) -95.8(1) 1_555 1_555 1_555 1_555 yes
C(2) Ce(1) C(19) C(18) 150.3(1) 1_555 1_555 1_555 1_555 yes
C(2) Ce(1) C(19) C(20) -94.9(2) 1_555 1_555 1_555 1_555 yes
C(2) Ce(1) C(19) C(101) -151.5(1) 1_555 1_555 1_555 1_555 yes
C(2) Ce(1) C(20) C(19) 95.1(2) 1_555 1_555 1_555 1_555 yes
C(2) Ce(1) C(20) C(21) -152.4(1) 1_555 1_555 1_555 1_555 yes
C(2) Ce(1) C(20) C(27) -21.2(2) 1_555 1_555 1_555 1_555 yes
C(2) Ce(1) C(20) C(101) 150.9(1) 1_555 1_555 1_555 1_555 yes
C(2) Ce(1) C(21) C(20) 37.3(2) 1_555 1_555 1_555 1_555 yes
C(2) Ce(1) C(21) C(22) 149.4(1) 1_555 1_555 1_555 1_555 yes
C(2) Ce(1) C(21) C(31) -96.0(2) 1_555 1_555 1_555 1_555 yes
C(2) Ce(1) C(21) C(101) 94.0(1) 1_555 1_555 1_555 1_555 yes
C(2) Ce(1) C(22) C(18) 55.6(3) 1_555 1_555 1_555 1_555 yes
C(2) Ce(1) C(22) C(21) -60.6(2) 1_555 1_555 1_555 1_555 yes
C(2) Ce(1) C(22) C(101) -3.2(3) 1_555 1_555 1_555 1_555 yes
C(2) Ce(1) C(101) C(18) 107.3(1) 1_555 1_555 1_555 1_555 yes
C(2) Ce(1) C(101) C(19) 36.1(1) 1_555 1_555 1_555 1_555 yes
C(2) Ce(1) C(101) C(20) -37.0(1) 1_555 1_555 1_555 1_555 yes
C(2) Ce(1) C(101) C(21) -109.2(1) 1_555 1_555 1_555 1_555 yes
C(2) Ce(1) C(101) C(22) 178.2(1) 1_555 1_555 1_555 1_555 yes
C(2) Ce(1) C(102) C(3) 72.1(2) 1_555 1_555 1_555 1_555 yes
C(2) Ce(1) C(102) C(4) 144.3(2) 1_555 1_555 1_555 1_555 yes
C(2) Ce(1) C(102) C(5) -142.9(2) 1_555 1_555 1_555 1_555 yes
C(2) C(1) Ce(1) C(3) -35.6(2) 1_555 1_555 1_555 1_555 yes
C(2) C(1) Ce(1) C(4) -75.6(2) 1_555 1_555 1_555 1_555 yes
C(2) C(1) Ce(1) C(5) -111.9(2) 1_555 1_555 1_555 1_555 yes
C(2) C(1) Ce(1) C(18) 138.1(2) 1_555 1_555 1_555 1_555 yes
C(2) C(1) Ce(1) C(19) 111.4(2) 1_555 1_555 1_555 1_555 yes
C(2) C(1) Ce(1) C(20) 84.3(2) 1_555 1_555 1_555 1_555 yes
C(2) C(1) Ce(1) C(21) 86.3(2) 1_555 1_555 1_555 1_555 yes
C(2) C(1) Ce(1) C(22) 135.9(2) 1_555 1_555 1_555 1_555 yes
C(2) C(1) Ce(1) C(101) 111.1(1) 1_555 1_555 1_555 1_555 yes
C(2) C(1) Ce(1) C(102) -55.6(1) 1_555 1_555 1_555 1_555 yes
C(2) C(1) C(5) C(4) -1.5(3) 1_555 1_555 1_555 1_555 yes
C(2) C(1) C(5) C(102) -0.7(2) 1_555 1_555 1_555 1_555 yes
C(2) C(1) C(6) C(7) 96.1(3) 1_555 1_555 1_555 1_555 yes
C(2) C(1) C(6) C(8) -23.3(4) 1_555 1_555 1_555 1_555 yes
C(2) C(1) C(6) C(9) -144.8(3) 1_555 1_555 1_555 1_555 yes
C(2) C(1) C(102) C(3) -0.5(3) 1_555 1_555 1_555 1_555 yes
C(2) C(1) C(102) C(4) -179.3(3) 1_555 1_555 1_555 1_555 yes
C(2) C(1) C(102) C(5) 179.2(2) 1_555 1_555 1_555 1_555 yes
C(2) C(3) Ce(1) C(4) 112.2(2) 1_555 1_555 1_555 1_555 yes
C(2) C(3) Ce(1) C(5) 73.9(2) 1_555 1_555 1_555 1_555 yes
C(2) C(3) Ce(1) C(18) 17.1(3) 1_555 1_555 1_555 1_555 yes
C(2) C(3) Ce(1) C(19) -16.2(2) 1_555 1_555 1_555 1_555 yes
C(2) C(3) Ce(1) C(20) -54.8(2) 1_555 1_555 1_555 1_555 yes
C(2) C(3) Ce(1) C(21) -92.4(2) 1_555 1_555 1_555 1_555 yes
C(2) C(3) Ce(1) C(22) -119.2(4) 1_555 1_555 1_555 1_555 yes
C(2) C(3) Ce(1) C(101) -50.4(2) 1_555 1_555 1_555 1_555 yes
C(2) C(3) Ce(1) C(102) 54.9(1) 1_555 1_555 1_555 1_555 yes
C(2) C(3) C(4) C(5) -0.8(3) 1_555 1_555 1_555 1_555 yes
C(2) C(3) C(4) C(14) 168.3(3) 1_555 1_555 1_555 1_555 yes
C(2) C(3) C(4) C(102) -0.2(2) 1_555 1_555 1_555 1_555 yes
C(2) C(3) C(10) C(11) -128.1(3) 1_555 1_555 1_555 1_555 yes
C(2) C(3) C(10) C(12) -10.2(3) 1_555 1_555 1_555 1_555 yes
C(2) C(3) C(10) C(13) 107.3(3) 1_555 1_555 1_555 1_555 yes
C(2) C(3) C(102) C(4) 179.8(2) 1_555 1_555 1_555 1_555 yes
C(2) C(3) C(102) C(5) -178.9(3) 1_555 1_555 1_555 1_555 yes
C(2) C(102) Ce(1) C(3) -72.1(2) 1_555 1_555 1_555 1_555 yes
C(2) C(102) Ce(1) C(4) -144.3(2) 1_555 1_555 1_555 1_555 yes
C(2) C(102) Ce(1) C(5) 142.9(2) 1_555 1_555 1_555 1_555 yes
C(2) C(102) Ce(1) C(18) 90.5(1) 1_555 1_555 1_555 1_555 yes
C(2) C(102) Ce(1) C(19) 56.1(1) 1_555 1_555 1_555 1_555 yes
C(2) C(102) Ce(1) C(20) 19.6(1) 1_555 1_555 1_555 1_555 yes
C(2) C(102) Ce(1) C(21) -5.9(2) 1_555 1_555 1_555 1_555 yes
C(2) C(102) Ce(1) C(22) 102.7(3) 1_555 1_555 1_555 1_555 yes
C(2) C(102) Ce(1) C(101) 50.2(1) 1_555 1_555 1_555 1_555 yes
C(2) C(102) C(1) C(5) -179.2(2) 1_555 1_555 1_555 1_555 yes
C(2) C(102) C(1) C(6) 88(1) 1_555 1_555 1_555 1_555 yes
C(2) C(102) C(3) C(4) -179.8(2) 1_555 1_555 1_555 1_555 yes
C(2) C(102) C(3) C(10) 10(2) 1_555 1_555 1_555 1_555 yes
C(2) C(102) C(4) C(3) 0.4(3) 1_555 1_555 1_555 1_555 yes
C(2) C(102) C(4) C(5) 179.6(3) 1_555 1_555 1_555 1_555 yes
C(2) C(102) C(4) C(14) -132(1) 1_555 1_555 1_555 1_555 yes
C(2) C(102) C(5) C(4) -179.6(3) 1_555 1_555 1_555 1_555 yes
C(3) Ce(1) C(1) C(5) 76.4(2) 1_555 1_555 1_555 1_555 yes
C(3) Ce(1) C(1) C(6) -159.7(3) 1_555 1_555 1_555 1_555 yes
C(3) Ce(1) C(1) C(102) 20.00(10) 1_555 1_555 1_555 1_555 yes
C(3) Ce(1) C(2) C(102) 58.3(2) 1_555 1_555 1_555 1_555 yes
C(3) Ce(1) C(4) C(5) -110.8(2) 1_555 1_555 1_555 1_555 yes
C(3) Ce(1) C(4) C(14) 133.0(3) 1_555 1_555 1_555 1_555 yes
C(3) Ce(1) C(4) C(102) -56.2(1) 1_555 1_555 1_555 1_555 yes
C(3) Ce(1) C(5) C(4) 38.5(1) 1_555 1_555 1_555 1_555 yes
C(3) Ce(1) C(5) C(102) -19.5(1) 1_555 1_555 1_555 1_555 yes
C(3) Ce(1) C(18) C(19) -50.8(3) 1_555 1_555 1_555 1_555 yes
C(3) Ce(1) C(18) C(22) -162.7(2) 1_555 1_555 1_555 1_555 yes
C(3) Ce(1) C(18) C(23) 74.7(3) 1_555 1_555 1_555 1_555 yes
C(3) Ce(1) C(18) C(101) -107.0(2) 1_555 1_555 1_555 1_555 yes
C(3) Ce(1) C(19) C(18) 158.4(1) 1_555 1_555 1_555 1_555 yes
C(3) Ce(1) C(19) C(20) -86.8(2) 1_555 1_555 1_555 1_555 yes
C(3) Ce(1) C(19) C(101) -143.4(1) 1_555 1_555 1_555 1_555 yes
C(3) Ce(1) C(20) C(19) 119.7(2) 1_555 1_555 1_555 1_555 yes
C(3) Ce(1) C(20) C(21) -127.8(1) 1_555 1_555 1_555 1_555 yes
C(3) Ce(1) C(20) C(27) 3.4(2) 1_555 1_555 1_555 1_555 yes
C(3) Ce(1) C(20) C(101) 175.43(10) 1_555 1_555 1_555 1_555 yes
C(3) Ce(1) C(21) C(20) 78.9(2) 1_555 1_555 1_555 1_555 yes
C(3) Ce(1) C(21) C(22) -169.0(1) 1_555 1_555 1_555 1_555 yes
C(3) Ce(1) C(21) C(31) -54.4(2) 1_555 1_555 1_555 1_555 yes
C(3) Ce(1) C(21) C(101) 135.6(1) 1_555 1_555 1_555 1_555 yes
C(3) Ce(1) C(22) C(18) 152.1(3) 1_555 1_555 1_555 1_555 yes
C(3) Ce(1) C(22) C(21) 36.0(4) 1_555 1_555 1_555 1_555 yes
C(3) Ce(1) C(22) C(101) 93.4(4) 1_555 1_555 1_555 1_555 yes
C(3) Ce(1) C(101) C(18) 136.4(2) 1_555 1_555 1_555 1_555 yes
C(3) Ce(1) C(101) C(19) 65.1(2) 1_555 1_555 1_555 1_555 yes
C(3) Ce(1) C(101) C(20) -8.0(2) 1_555 1_555 1_555 1_555 yes
C(3) Ce(1) C(101) C(21) -80.2(2) 1_555 1_555 1_555 1_555 yes
C(3) Ce(1) C(101) C(22) -152.8(2) 1_555 1_555 1_555 1_555 yes
C(3) Ce(1) C(102) C(4) 72.1(2) 1_555 1_555 1_555 1_555 yes
C(3) Ce(1) C(102) C(5) 145.0(2) 1_555 1_555 1_555 1_555 yes
C(3) C(2) Ce(1) C(4) -38.1(1) 1_555 1_555 1_555 1_555 yes
C(3) C(2) Ce(1) C(5) -78.7(2) 1_555 1_555 1_555 1_555 yes
C(3) C(2) Ce(1) C(18) -172.5(1) 1_555 1_555 1_555 1_555 yes
C(3) C(2) Ce(1) C(19) 168.3(1) 1_555 1_555 1_555 1_555 yes
C(3) C(2) Ce(1) C(20) 137.0(1) 1_555 1_555 1_555 1_555 yes
C(3) C(2) Ce(1) C(21) 118.7(2) 1_555 1_555 1_555 1_555 yes
C(3) C(2) Ce(1) C(22) 154.7(2) 1_555 1_555 1_555 1_555 yes
C(3) C(2) Ce(1) C(101) 152.9(1) 1_555 1_555 1_555 1_555 yes
C(3) C(2) Ce(1) C(102) -58.3(2) 1_555 1_555 1_555 1_555 yes
C(3) C(2) C(1) C(5) 1.0(3) 1_555 1_555 1_555 1_555 yes
C(3) C(2) C(1) C(6) -165.0(3) 1_555 1_555 1_555 1_555 yes
C(3) C(2) C(1) C(102) 0.3(2) 1_555 1_555 1_555 1_555 yes
C(3) C(2) C(102) C(4) -0.4(3) 1_555 1_555 1_555 1_555 yes
C(3) C(2) C(102) C(5) 179.0(3) 1_555 1_555 1_555 1_555 yes
C(3) C(4) Ce(1) C(5) 110.8(2) 1_555 1_555 1_555 1_555 yes
C(3) C(4) Ce(1) C(18) 143.6(2) 1_555 1_555 1_555 1_555 yes
C(3) C(4) Ce(1) C(19) 88.5(2) 1_555 1_555 1_555 1_555 yes
C(3) C(4) Ce(1) C(20) 25.8(3) 1_555 1_555 1_555 1_555 yes
C(3) C(4) Ce(1) C(21) -65.0(3) 1_555 1_555 1_555 1_555 yes
C(3) C(4) Ce(1) C(22) -156.4(2) 1_555 1_555 1_555 1_555 yes
C(3) C(4) Ce(1) C(101) 115.6(3) 1_555 1_555 1_555 1_555 yes
C(3) C(4) Ce(1) C(102) 56.2(1) 1_555 1_555 1_555 1_555 yes
C(3) C(4) C(5) C(102) 0.7(2) 1_555 1_555 1_555 1_555 yes
C(3) C(4) C(14) C(15) -75.9(4) 1_555 1_555 1_555 1_555 yes
C(3) C(4) C(14) C(16) 47.6(4) 1_555 1_555 1_555 1_555 yes
C(3) C(4) C(14) C(17) 166.7(3) 1_555 1_555 1_555 1_555 yes
C(3) C(4) C(102) C(5) -179.2(2) 1_555 1_555 1_555 1_555 yes
C(3) C(102) Ce(1) C(4) -72.1(2) 1_555 1_555 1_555 1_555 yes
C(3) C(102) Ce(1) C(5) -145.0(2) 1_555 1_555 1_555 1_555 yes
C(3) C(102) Ce(1) C(18) 162.6(2) 1_555 1_555 1_555 1_555 yes
C(3) C(102) Ce(1) C(19) 128.3(1) 1_555 1_555 1_555 1_555 yes
C(3) C(102) Ce(1) C(20) 91.7(1) 1_555 1_555 1_555 1_555 yes
C(3) C(102) Ce(1) C(21) 66.3(2) 1_555 1_555 1_555 1_555 yes
C(3) C(102) Ce(1) C(22) 174.8(3) 1_555 1_555 1_555 1_555 yes
C(3) C(102) Ce(1) C(101) 122.3(1) 1_555 1_555 1_555 1_555 yes
C(3) C(102) C(1) C(5) -179.6(3) 1_555 1_555 1_555 1_555 yes
C(3) C(102) C(1) C(6) 87(1) 1_555 1_555 1_555 1_555 yes
C(3) C(102) C(4) C(5) 179.2(2) 1_555 1_555 1_555 1_555 yes
C(3) C(102) C(4) C(14) -133(1) 1_555 1_555 1_555 1_555 yes
C(3) C(102) C(5) C(4) -1.3(3) 1_555 1_555 1_555 1_555 yes
C(4) Ce(1) C(1) C(5) 36.3(1) 1_555 1_555 1_555 1_555 yes
C(4) Ce(1) C(1) C(6) 160.3(3) 1_555 1_555 1_555 1_555 yes
C(4) Ce(1) C(1) C(102) -20.04(10) 1_555 1_555 1_555 1_555 yes
C(4) Ce(1) C(2) C(102) 20.1(1) 1_555 1_555 1_555 1_555 yes
C(4) Ce(1) C(3) C(10) -129.7(3) 1_555 1_555 1_555 1_555 yes
C(4) Ce(1) C(3) C(102) 57.3(1) 1_555 1_555 1_555 1_555 yes
C(4) Ce(1) C(5) C(102) -58.0(1) 1_555 1_555 1_555 1_555 yes
C(4) Ce(1) C(18) C(19) -114.6(2) 1_555 1_555 1_555 1_555 yes
C(4) Ce(1) C(18) C(22) 133.5(2) 1_555 1_555 1_555 1_555 yes
C(4) Ce(1) C(18) C(23) 11.0(3) 1_555 1_555 1_555 1_555 yes
C(4) Ce(1) C(18) C(101) -170.7(1) 1_555 1_555 1_555 1_555 yes
C(4) Ce(1) C(19) C(18) 112.6(2) 1_555 1_555 1_555 1_555 yes
C(4) Ce(1) C(19) C(20) -132.6(2) 1_555 1_555 1_555 1_555 yes
C(4) Ce(1) C(19) C(101) 170.8(1) 1_555 1_555 1_555 1_555 yes
C(4) Ce(1) C(20) C(19) 103.9(2) 1_555 1_555 1_555 1_555 yes
C(4) Ce(1) C(20) C(21) -143.6(2) 1_555 1_555 1_555 1_555 yes
C(4) Ce(1) C(20) C(27) -12.4(3) 1_555 1_555 1_555 1_555 yes
C(4) Ce(1) C(20) C(101) 159.7(1) 1_555 1_555 1_555 1_555 yes
C(4) Ce(1) C(21) C(20) 123.6(3) 1_555 1_555 1_555 1_555 yes
C(4) Ce(1) C(21) C(22) -124.3(3) 1_555 1_555 1_555 1_555 yes
C(4) Ce(1) C(21) C(31) -9.7(4) 1_555 1_555 1_555 1_555 yes
C(4) Ce(1) C(21) C(101) -179.8(2) 1_555 1_555 1_555 1_555 yes
C(4) Ce(1) C(22) C(18) -100.4(2) 1_555 1_555 1_555 1_555 yes
C(4) Ce(1) C(22) C(21) 143.4(2) 1_555 1_555 1_555 1_555 yes
C(4) Ce(1) C(22) C(101) -159.2(1) 1_555 1_555 1_555 1_555 yes
C(4) Ce(1) C(101) C(18) 36.1(4) 1_555 1_555 1_555 1_555 yes
C(4) Ce(1) C(101) C(19) -35.1(4) 1_555 1_555 1_555 1_555 yes
C(4) Ce(1) C(101) C(20) -108.3(4) 1_555 1_555 1_555 1_555 yes
C(4) Ce(1) C(101) C(21) 179.6(4) 1_555 1_555 1_555 1_555 yes
C(4) Ce(1) C(101) C(22) 107.0(4) 1_555 1_555 1_555 1_555 yes
C(4) Ce(1) C(102) C(5) 72.8(2) 1_555 1_555 1_555 1_555 yes
C(4) C(3) Ce(1) C(5) -38.3(1) 1_555 1_555 1_555 1_555 yes
C(4) C(3) Ce(1) C(18) -95.1(3) 1_555 1_555 1_555 1_555 yes
C(4) C(3) Ce(1) C(19) -128.3(2) 1_555 1_555 1_555 1_555 yes
C(4) C(3) Ce(1) C(20) -167.0(1) 1_555 1_555 1_555 1_555 yes
C(4) C(3) Ce(1) C(21) 155.5(1) 1_555 1_555 1_555 1_555 yes
C(4) C(3) Ce(1) C(22) 128.6(4) 1_555 1_555 1_555 1_555 yes
C(4) C(3) Ce(1) C(101) -162.6(1) 1_555 1_555 1_555 1_555 yes
C(4) C(3) Ce(1) C(102) -57.3(1) 1_555 1_555 1_555 1_555 yes
C(4) C(3) C(2) C(102) 0.2(2) 1_555 1_555 1_555 1_555 yes
C(4) C(3) C(10) C(11) 53.5(4) 1_555 1_555 1_555 1_555 yes
C(4) C(3) C(10) C(12) 171.4(3) 1_555 1_555 1_555 1_555 yes
C(4) C(3) C(10) C(13) -71.1(4) 1_555 1_555 1_555 1_555 yes
C(4) C(3) C(102) C(5) 1.3(3) 1_555 1_555 1_555 1_555 yes
C(4) C(5) Ce(1) C(18) -159.9(1) 1_555 1_555 1_555 1_555 yes
C(4) C(5) Ce(1) C(19) 166.4(1) 1_555 1_555 1_555 1_555 yes
C(4) C(5) Ce(1) C(20) 139.6(2) 1_555 1_555 1_555 1_555 yes
C(4) C(5) Ce(1) C(21) 174.4(3) 1_555 1_555 1_555 1_555 yes
C(4) C(5) Ce(1) C(22) -137.0(2) 1_555 1_555 1_555 1_555 yes
C(4) C(5) Ce(1) C(101) -178.8(1) 1_555 1_555 1_555 1_555 yes
C(4) C(5) Ce(1) C(102) 58.0(1) 1_555 1_555 1_555 1_555 yes
C(4) C(5) C(1) C(6) 164.3(2) 1_555 1_555 1_555 1_555 yes
C(4) C(5) C(1) C(102) -0.8(2) 1_555 1_555 1_555 1_555 yes
C(4) C(102) Ce(1) C(5) -72.8(2) 1_555 1_555 1_555 1_555 yes
C(4) C(102) Ce(1) C(18) -125.2(1) 1_555 1_555 1_555 1_555 yes
C(4) C(102) Ce(1) C(19) -159.6(1) 1_555 1_555 1_555 1_555 yes
C(4) C(102) Ce(1) C(20) 163.9(1) 1_555 1_555 1_555 1_555 yes
C(4) C(102) Ce(1) C(21) 138.4(2) 1_555 1_555 1_555 1_555 yes
C(4) C(102) Ce(1) C(22) -113.0(3) 1_555 1_555 1_555 1_555 yes
C(4) C(102) Ce(1) C(101) -165.5(1) 1_555 1_555 1_555 1_555 yes
C(4) C(102) C(1) C(5) 1.5(3) 1_555 1_555 1_555 1_555 yes
C(4) C(102) C(1) C(6) -91(1) 1_555 1_555 1_555 1_555 yes
C(4) C(102) C(3) C(10) -169(2) 1_555 1_555 1_555 1_555 yes
C(5) Ce(1) C(1) C(6) 123.9(3) 1_555 1_555 1_555 1_555 yes
C(5) Ce(1) C(1) C(102) -56.4(1) 1_555 1_555 1_555 1_555 yes
C(5) Ce(1) C(2) C(102) -20.4(1) 1_555 1_555 1_555 1_555 yes
C(5) Ce(1) C(3) C(10) -168.1(2) 1_555 1_555 1_555 1_555 yes
C(5) Ce(1) C(3) C(102) 19.0(1) 1_555 1_555 1_555 1_555 yes
C(5) Ce(1) C(4) C(14) -116.2(3) 1_555 1_555 1_555 1_555 yes
C(5) Ce(1) C(4) C(102) 54.7(1) 1_555 1_555 1_555 1_555 yes
C(5) Ce(1) C(18) C(19) -96.7(2) 1_555 1_555 1_555 1_555 yes
C(5) Ce(1) C(18) C(22) 151.4(2) 1_555 1_555 1_555 1_555 yes
C(5) Ce(1) C(18) C(23) 28.9(2) 1_555 1_555 1_555 1_555 yes
C(5) Ce(1) C(18) C(101) -152.8(1) 1_555 1_555 1_555 1_555 yes
C(5) Ce(1) C(19) C(18) 100.3(2) 1_555 1_555 1_555 1_555 yes
C(5) Ce(1) C(19) C(20) -144.9(1) 1_555 1_555 1_555 1_555 yes
C(5) Ce(1) C(19) C(101) 158.5(1) 1_555 1_555 1_555 1_555 yes
C(5) Ce(1) C(20) C(19) 52.9(2) 1_555 1_555 1_555 1_555 yes
C(5) Ce(1) C(20) C(21) 165.3(1) 1_555 1_555 1_555 1_555 yes
C(5) Ce(1) C(20) C(27) -63.5(2) 1_555 1_555 1_555 1_555 yes
C(5) Ce(1) C(20) C(101) 108.6(1) 1_555 1_555 1_555 1_555 yes
C(5) Ce(1) C(21) C(20) -47.0(4) 1_555 1_555 1_555 1_555 yes
C(5) Ce(1) C(21) C(22) 65.1(4) 1_555 1_555 1_555 1_555 yes
C(5) Ce(1) C(21) C(31) 179.6(3) 1_555 1_555 1_555 1_555 yes
C(5) Ce(1) C(21) C(101) 9.6(4) 1_555 1_555 1_555 1_555 yes
C(5) Ce(1) C(22) C(18) -44.3(2) 1_555 1_555 1_555 1_555 yes
C(5) Ce(1) C(22) C(21) -160.5(1) 1_555 1_555 1_555 1_555 yes
C(5) Ce(1) C(22) C(101) -103.1(2) 1_555 1_555 1_555 1_555 yes
C(5) Ce(1) C(101) C(18) 39.9(1) 1_555 1_555 1_555 1_555 yes
C(5) Ce(1) C(101) C(19) -31.3(2) 1_555 1_555 1_555 1_555 yes
C(5) Ce(1) C(101) C(20) -104.5(2) 1_555 1_555 1_555 1_555 yes
C(5) Ce(1) C(101) C(21) -176.6(2) 1_555 1_555 1_555 1_555 yes
C(5) Ce(1) C(101) C(22) 110.8(2) 1_555 1_555 1_555 1_555 yes
C(5) C(1) Ce(1) C(18) -110.0(2) 1_555 1_555 1_555 1_555 yes
C(5) C(1) Ce(1) C(19) -136.7(2) 1_555 1_555 1_555 1_555 yes
C(5) C(1) Ce(1) C(20) -163.8(1) 1_555 1_555 1_555 1_555 yes
C(5) C(1) Ce(1) C(21) -161.8(1) 1_555 1_555 1_555 1_555 yes
C(5) C(1) Ce(1) C(22) -112.1(2) 1_555 1_555 1_555 1_555 yes
C(5) C(1) Ce(1) C(101) -136.9(1) 1_555 1_555 1_555 1_555 yes
C(5) C(1) Ce(1) C(102) 56.4(1) 1_555 1_555 1_555 1_555 yes
C(5) C(1) C(2) C(102) 0.7(2) 1_555 1_555 1_555 1_555 yes
C(5) C(1) C(6) C(7) -66.9(3) 1_555 1_555 1_555 1_555 yes
C(5) C(1) C(6) C(8) 173.7(3) 1_555 1_555 1_555 1_555 yes
C(5) C(1) C(6) C(9) 52.2(4) 1_555 1_555 1_555 1_555 yes
C(5) C(4) Ce(1) C(18) 32.8(2) 1_555 1_555 1_555 1_555 yes
C(5) C(4) Ce(1) C(19) -22.3(2) 1_555 1_555 1_555 1_555 yes
C(5) C(4) Ce(1) C(20) -85.0(2) 1_555 1_555 1_555 1_555 yes
C(5) C(4) Ce(1) C(21) -175.9(2) 1_555 1_555 1_555 1_555 yes
C(5) C(4) Ce(1) C(22) 92.8(2) 1_555 1_555 1_555 1_555 yes
C(5) C(4) Ce(1) C(101) 4.8(5) 1_555 1_555 1_555 1_555 yes
C(5) C(4) Ce(1) C(102) -54.7(1) 1_555 1_555 1_555 1_555 yes
C(5) C(4) C(3) C(10) 177.7(3) 1_555 1_555 1_555 1_555 yes
C(5) C(4) C(3) C(102) -0.6(2) 1_555 1_555 1_555 1_555 yes
C(5) C(4) C(14) C(15) 92.0(3) 1_555 1_555 1_555 1_555 yes
C(5) C(4) C(14) C(16) -144.5(3) 1_555 1_555 1_555 1_555 yes
C(5) C(4) C(14) C(17) -25.5(4) 1_555 1_555 1_555 1_555 yes
C(5) C(102) Ce(1) C(18) -52.4(2) 1_555 1_555 1_555 1_555 yes
C(5) C(102) Ce(1) C(19) -86.8(1) 1_555 1_555 1_555 1_555 yes
C(5) C(102) Ce(1) C(20) -123.3(1) 1_555 1_555 1_555 1_555 yes
C(5) C(102) Ce(1) C(21) -148.8(2) 1_555 1_555 1_555 1_555 yes
C(5) C(102) Ce(1) C(22) -40.2(3) 1_555 1_555 1_555 1_555 yes
C(5) C(102) Ce(1) C(101) -92.7(1) 1_555 1_555 1_555 1_555 yes
C(5) C(102) C(1) C(6) -92(1) 1_555 1_555 1_555 1_555 yes
C(5) C(102) C(3) C(10) -167(1) 1_555 1_555 1_555 1_555 yes
C(5) C(102) C(4) C(14) 47(1) 1_555 1_555 1_555 1_555 yes
C(6) C(1) Ce(1) C(18) 14.0(2) 1_555 1_555 1_555 1_555 yes
C(6) C(1) Ce(1) C(19) -12.7(2) 1_555 1_555 1_555 1_555 yes
C(6) C(1) Ce(1) C(20) -39.8(2) 1_555 1_555 1_555 1_555 yes
C(6) C(1) Ce(1) C(21) -37.8(3) 1_555 1_555 1_555 1_555 yes
C(6) C(1) Ce(1) C(22) 11.8(3) 1_555 1_555 1_555 1_555 yes
C(6) C(1) Ce(1) C(101) -13.0(2) 1_555 1_555 1_555 1_555 yes
C(6) C(1) Ce(1) C(102) -179.7(3) 1_555 1_555 1_555 1_555 yes
C(6) C(1) C(2) C(102) -165.3(3) 1_555 1_555 1_555 1_555 yes
C(6) C(1) C(5) C(102) 165.1(3) 1_555 1_555 1_555 1_555 yes
C(7) C(6) C(1) C(102) 16(1) 1_555 1_555 1_555 1_555 yes
C(8) C(6) C(1) C(102) -102(1) 1_555 1_555 1_555 1_555 yes
C(9) C(6) C(1) C(102) 135(1) 1_555 1_555 1_555 1_555 yes
C(10) C(3) Ce(1) C(18) 135.2(2) 1_555 1_555 1_555 1_555 yes
C(10) C(3) Ce(1) C(19) 101.9(2) 1_555 1_555 1_555 1_555 yes
C(10) C(3) Ce(1) C(20) 63.3(2) 1_555 1_555 1_555 1_555 yes
C(10) C(3) Ce(1) C(21) 25.7(2) 1_555 1_555 1_555 1_555 yes
C(10) C(3) Ce(1) C(22) -1.1(5) 1_555 1_555 1_555 1_555 yes
C(10) C(3) Ce(1) C(101) 67.6(2) 1_555 1_555 1_555 1_555 yes
C(10) C(3) Ce(1) C(102) 173.0(3) 1_555 1_555 1_555 1_555 yes
C(10) C(3) C(2) C(102) -178.6(3) 1_555 1_555 1_555 1_555 yes
C(10) C(3) C(4) C(14) -13.2(5) 1_555 1_555 1_555 1_555 yes
C(10) C(3) C(4) C(102) 178.4(3) 1_555 1_555 1_555 1_555 yes
C(11) C(10) C(3) C(102) -138(1) 1_555 1_555 1_555 1_555 yes
C(12) C(10) C(3) C(102) -20(2) 1_555 1_555 1_555 1_555 yes
C(13) C(10) C(3) C(102) 97(2) 1_555 1_555 1_555 1_555 yes
C(14) C(4) Ce(1) C(18) -83.4(2) 1_555 1_555 1_555 1_555 yes
C(14) C(4) Ce(1) C(19) -138.4(2) 1_555 1_555 1_555 1_555 yes
C(14) C(4) Ce(1) C(20) 158.8(2) 1_555 1_555 1_555 1_555 yes
C(14) C(4) Ce(1) C(21) 68.0(3) 1_555 1_555 1_555 1_555 yes
C(14) C(4) Ce(1) C(22) -23.4(3) 1_555 1_555 1_555 1_555 yes
C(14) C(4) Ce(1) C(101) -111.4(3) 1_555 1_555 1_555 1_555 yes
C(14) C(4) Ce(1) C(102) -170.8(3) 1_555 1_555 1_555 1_555 yes
C(14) C(4) C(3) C(102) 168.5(3) 1_555 1_555 1_555 1_555 yes
C(14) C(4) C(5) C(102) -170.3(3) 1_555 1_555 1_555 1_555 yes
C(15) C(14) C(4) C(102) 49(1) 1_555 1_555 1_555 1_555 yes
C(16) C(14) C(4) C(102) 173(1) 1_555 1_555 1_555 1_555 yes
C(17) C(14) C(4) C(102) -67(1) 1_555 1_555 1_555 1_555 yes
C(18) Ce(1) C(1) C(102) -166.3(1) 1_555 1_555 1_555 1_555 yes
C(18) Ce(1) C(2) C(102) -114.2(1) 1_555 1_555 1_555 1_555 yes
C(18) Ce(1) C(3) C(102) -37.8(3) 1_555 1_555 1_555 1_555 yes
C(18) Ce(1) C(4) C(102) 87.4(2) 1_555 1_555 1_555 1_555 yes
C(18) Ce(1) C(5) C(102) 142.1(1) 1_555 1_555 1_555 1_555 yes
C(18) Ce(1) C(19) C(20) 114.8(2) 1_555 1_555 1_555 1_555 yes
C(18) Ce(1) C(19) C(101) 58.2(2) 1_555 1_555 1_555 1_555 yes
C(18) Ce(1) C(20) C(19) -36.0(1) 1_555 1_555 1_555 1_555 yes
C(18) Ce(1) C(20) C(21) 76.5(2) 1_555 1_555 1_555 1_555 yes
C(18) Ce(1) C(20) C(27) -152.3(2) 1_555 1_555 1_555 1_555 yes
C(18) Ce(1) C(20) C(101) 19.77(10) 1_555 1_555 1_555 1_555 yes
C(18) Ce(1) C(21) C(20) -76.9(2) 1_555 1_555 1_555 1_555 yes
C(18) Ce(1) C(21) C(22) 35.2(1) 1_555 1_555 1_555 1_555 yes
C(18) Ce(1) C(21) C(31) 149.8(2) 1_555 1_555 1_555 1_555 yes
C(18) Ce(1) C(21) C(101) -20.2(1) 1_555 1_555 1_555 1_555 yes
C(18) Ce(1) C(22) C(21) -116.2(2) 1_555 1_555 1_555 1_555 yes
C(18) Ce(1) C(22) C(101) -58.8(2) 1_555 1_555 1_555 1_555 yes
C(18) Ce(1) C(101) C(19) -71.2(2) 1_555 1_555 1_555 1_555 yes
C(18) Ce(1) C(101) C(20) -144.4(2) 1_555 1_555 1_555 1_555 yes
C(18) Ce(1) C(101) C(21) 143.5(2) 1_555 1_555 1_555 1_555 yes
C(18) Ce(1) C(101) C(22) 70.9(2) 1_555 1_555 1_555 1_555 yes
C(18) C(19) Ce(1) C(20) -114.8(2) 1_555 1_555 1_555 1_555 yes
C(18) C(19) Ce(1) C(21) -77.4(2) 1_555 1_555 1_555 1_555 yes
C(18) C(19) Ce(1) C(22) -37.5(1) 1_555 1_555 1_555 1_555 yes
C(18) C(19) Ce(1) C(101) -58.2(2) 1_555 1_555 1_555 1_555 yes
C(18) C(19) Ce(1) C(102) 129.0(1) 1_555 1_555 1_555 1_555 yes
C(18) C(19) C(20) C(21) 1.8(3) 1_555 1_555 1_555 1_555 yes
C(18) C(19) C(20) C(27) -178.9(3) 1_555 1_555 1_555 1_555 yes
C(18) C(19) C(20) C(101) 1.0(2) 1_555 1_555 1_555 1_555 yes
C(18) C(19) C(101) C(20) -178.9(2) 1_555 1_555 1_555 1_555 yes
C(18) C(19) C(101) C(21) 179.4(3) 1_555 1_555 1_555 1_555 yes
C(18) C(19) C(101) C(22) 1.0(3) 1_555 1_555 1_555 1_555 yes
C(18) C(22) Ce(1) C(19) 37.9(2) 1_555 1_555 1_555 1_555 yes
C(18) C(22) Ce(1) C(20) 78.4(2) 1_555 1_555 1_555 1_555 yes
C(18) C(22) Ce(1) C(21) 116.2(2) 1_555 1_555 1_555 1_555 yes
C(18) C(22) Ce(1) C(101) 58.8(2) 1_555 1_555 1_555 1_555 yes
C(18) C(22) Ce(1) C(102) -17.0(4) 1_555 1_555 1_555 1_555 yes
C(18) C(22) C(21) C(20) 0.5(3) 1_555 1_555 1_555 1_555 yes
C(18) C(22) C(21) C(31) 173.6(2) 1_555 1_555 1_555 1_555 yes
C(18) C(22) C(21) C(101) -0.0(2) 1_555 1_555 1_555 1_555 yes
C(18) C(22) C(101) C(19) -1.0(3) 1_555 1_555 1_555 1_555 yes
C(18) C(22) C(101) C(20) 178.9(3) 1_555 1_555 1_555 1_555 yes
C(18) C(22) C(101) C(21) 180.0(2) 1_555 1_555 1_555 1_555 yes
C(18) C(101) Ce(1) C(19) 71.2(2) 1_555 1_555 1_555 1_555 yes
C(18) C(101) Ce(1) C(20) 144.4(2) 1_555 1_555 1_555 1_555 yes
C(18) C(101) Ce(1) C(21) -143.5(2) 1_555 1_555 1_555 1_555 yes
C(18) C(101) Ce(1) C(22) -70.9(2) 1_555 1_555 1_555 1_555 yes
C(18) C(101) Ce(1) C(102) 82.8(1) 1_555 1_555 1_555 1_555 yes
C(18) C(101) C(19) C(20) 178.9(2) 1_555 1_555 1_555 1_555 yes
C(18) C(101) C(20) C(19) -1.8(3) 1_555 1_555 1_555 1_555 yes
C(18) C(101) C(20) C(21) 179.3(3) 1_555 1_555 1_555 1_555 yes
C(18) C(101) C(20) C(27) 0(2) 1_555 1_555 1_555 1_555 yes
C(18) C(101) C(21) C(20) -179.3(3) 1_555 1_555 1_555 1_555 yes
C(18) C(101) C(21) C(22) 0.0(3) 1_555 1_555 1_555 1_555 yes
C(18) C(101) C(21) C(31) -33(1) 1_555 1_555 1_555 1_555 yes
C(18) C(101) C(22) C(21) -180.0(2) 1_555 1_555 1_555 1_555 yes
C(19) Ce(1) C(1) C(102) 167.0(1) 1_555 1_555 1_555 1_555 yes
C(19) Ce(1) C(2) C(102) -133.4(1) 1_555 1_555 1_555 1_555 yes
C(19) Ce(1) C(3) C(102) -71.1(2) 1_555 1_555 1_555 1_555 yes
C(19) Ce(1) C(4) C(102) 32.4(2) 1_555 1_555 1_555 1_555 yes
C(19) Ce(1) C(5) C(102) 108.4(1) 1_555 1_555 1_555 1_555 yes
C(19) Ce(1) C(18) C(22) -111.9(2) 1_555 1_555 1_555 1_555 yes
C(19) Ce(1) C(18) C(23) 125.5(3) 1_555 1_555 1_555 1_555 yes
C(19) Ce(1) C(18) C(101) -56.1(1) 1_555 1_555 1_555 1_555 yes
C(19) Ce(1) C(20) C(21) 112.5(2) 1_555 1_555 1_555 1_555 yes
C(19) Ce(1) C(20) C(27) -116.3(3) 1_555 1_555 1_555 1_555 yes
C(19) Ce(1) C(20) C(101) 55.7(1) 1_555 1_555 1_555 1_555 yes
C(19) Ce(1) C(21) C(20) -37.7(1) 1_555 1_555 1_555 1_555 yes
C(19) Ce(1) C(21) C(22) 74.4(2) 1_555 1_555 1_555 1_555 yes
C(19) Ce(1) C(21) C(31) -171.0(2) 1_555 1_555 1_555 1_555 yes
C(19) Ce(1) C(21) C(101) 19.0(1) 1_555 1_555 1_555 1_555 yes
C(19) Ce(1) C(22) C(21) -78.3(2) 1_555 1_555 1_555 1_555 yes
C(19) Ce(1) C(22) C(101) -20.9(1) 1_555 1_555 1_555 1_555 yes
C(19) Ce(1) C(101) C(20) -73.1(2) 1_555 1_555 1_555 1_555 yes
C(19) Ce(1) C(101) C(21) -145.3(2) 1_555 1_555 1_555 1_555 yes
C(19) Ce(1) C(101) C(22) 142.1(2) 1_555 1_555 1_555 1_555 yes
C(19) C(18) Ce(1) C(20) 36.6(1) 1_555 1_555 1_555 1_555 yes
C(19) C(18) Ce(1) C(21) 76.1(2) 1_555 1_555 1_555 1_555 yes
C(19) C(18) Ce(1) C(22) 111.9(2) 1_555 1_555 1_555 1_555 yes
C(19) C(18) Ce(1) C(101) 56.1(1) 1_555 1_555 1_555 1_555 yes
C(19) C(18) Ce(1) C(102) -74.0(2) 1_555 1_555 1_555 1_555 yes
C(19) C(18) C(22) C(21) 0.6(3) 1_555 1_555 1_555 1_555 yes
C(19) C(18) C(22) C(101) 0.6(2) 1_555 1_555 1_555 1_555 yes
C(19) C(18) C(23) C(24) -27.3(4) 1_555 1_555 1_555 1_555 yes
C(19) C(18) C(23) C(25) -148.4(3) 1_555 1_555 1_555 1_555 yes
C(19) C(18) C(23) C(26) 93.4(3) 1_555 1_555 1_555 1_555 yes
C(19) C(18) C(101) C(20) 1.8(3) 1_555 1_555 1_555 1_555 yes
C(19) C(18) C(101) C(21) -179.4(3) 1_555 1_555 1_555 1_555 yes
C(19) C(18) C(101) C(22) -179.3(2) 1_555 1_555 1_555 1_555 yes
C(19) C(20) Ce(1) C(21) -112.5(2) 1_555 1_555 1_555 1_555 yes
C(19) C(20) Ce(1) C(22) -74.9(2) 1_555 1_555 1_555 1_555 yes
C(19) C(20) Ce(1) C(101) -55.7(1) 1_555 1_555 1_555 1_555 yes
C(19) C(20) Ce(1) C(102) 86.7(2) 1_555 1_555 1_555 1_555 yes
C(19) C(20) C(21) C(22) -1.4(3) 1_555 1_555 1_555 1_555 yes
C(19) C(20) C(21) C(31) -172.9(3) 1_555 1_555 1_555 1_555 yes
C(19) C(20) C(21) C(101) -0.8(2) 1_555 1_555 1_555 1_555 yes
C(19) C(20) C(27) C(28) -100.5(3) 1_555 1_555 1_555 1_555 yes
C(19) C(20) C(27) C(29) 136.3(3) 1_555 1_555 1_555 1_555 yes
C(19) C(20) C(27) C(30) 17.1(4) 1_555 1_555 1_555 1_555 yes
C(19) C(20) C(101) C(21) 179.0(2) 1_555 1_555 1_555 1_555 yes
C(19) C(20) C(101) C(22) -179.9(3) 1_555 1_555 1_555 1_555 yes
C(19) C(101) Ce(1) C(20) 73.1(2) 1_555 1_555 1_555 1_555 yes
C(19) C(101) Ce(1) C(21) 145.3(2) 1_555 1_555 1_555 1_555 yes
C(19) C(101) Ce(1) C(22) -142.1(2) 1_555 1_555 1_555 1_555 yes
C(19) C(101) Ce(1) C(102) 11.6(1) 1_555 1_555 1_555 1_555 yes
C(19) C(101) C(18) C(22) 179.3(2) 1_555 1_555 1_555 1_555 yes
C(19) C(101) C(18) C(23) 179(9) 1_555 1_555 1_555 1_555 yes
C(19) C(101) C(20) C(21) -179.0(2) 1_555 1_555 1_555 1_555 yes
C(19) C(101) C(20) C(27) 0(2) 1_555 1_555 1_555 1_555 yes
C(19) C(101) C(21) C(20) 1.7(4) 1_555 1_555 1_555 1_555 yes
C(19) C(101) C(21) C(22) -178.9(3) 1_555 1_555 1_555 1_555 yes
C(19) C(101) C(21) C(31) 147(1) 1_555 1_555 1_555 1_555 yes
C(19) C(101) C(22) C(21) 179.0(3) 1_555 1_555 1_555 1_555 yes
C(20) Ce(1) C(1) C(102) 139.9(1) 1_555 1_555 1_555 1_555 yes
C(20) Ce(1) C(2) C(102) -164.7(1) 1_555 1_555 1_555 1_555 yes
C(20) Ce(1) C(3) C(102) -109.7(1) 1_555 1_555 1_555 1_555 yes
C(20) Ce(1) C(4) C(102) -30.4(3) 1_555 1_555 1_555 1_555 yes
C(20) Ce(1) C(5) C(102) 81.6(2) 1_555 1_555 1_555 1_555 yes
C(20) Ce(1) C(18) C(22) -75.3(2) 1_555 1_555 1_555 1_555 yes
C(20) Ce(1) C(18) C(23) 162.2(2) 1_555 1_555 1_555 1_555 yes
C(20) Ce(1) C(18) C(101) -19.5(1) 1_555 1_555 1_555 1_555 yes
C(20) Ce(1) C(19) C(101) -56.6(1) 1_555 1_555 1_555 1_555 yes
C(20) Ce(1) C(21) C(22) 112.1(2) 1_555 1_555 1_555 1_555 yes
C(20) Ce(1) C(21) C(31) -133.3(3) 1_555 1_555 1_555 1_555 yes
C(20) Ce(1) C(21) C(101) 56.7(1) 1_555 1_555 1_555 1_555 yes
C(20) Ce(1) C(22) C(21) -37.8(1) 1_555 1_555 1_555 1_555 yes
C(20) Ce(1) C(22) C(101) 19.6(1) 1_555 1_555 1_555 1_555 yes
C(20) Ce(1) C(101) C(21) -72.2(2) 1_555 1_555 1_555 1_555 yes
C(20) Ce(1) C(101) C(22) -144.7(2) 1_555 1_555 1_555 1_555 yes
C(20) C(19) Ce(1) C(21) 37.4(1) 1_555 1_555 1_555 1_555 yes
C(20) C(19) Ce(1) C(22) 77.3(2) 1_555 1_555 1_555 1_555 yes
C(20) C(19) Ce(1) C(101) 56.6(1) 1_555 1_555 1_555 1_555 yes
C(20) C(19) Ce(1) C(102) -116.2(1) 1_555 1_555 1_555 1_555 yes
C(20) C(19) C(18) C(22) -1.5(3) 1_555 1_555 1_555 1_555 yes
C(20) C(19) C(18) C(23) 179.1(3) 1_555 1_555 1_555 1_555 yes
C(20) C(19) C(18) C(101) -0.9(2) 1_555 1_555 1_555 1_555 yes
C(20) C(19) C(101) C(21) -1.7(4) 1_555 1_555 1_555 1_555 yes
C(20) C(19) C(101) C(22) 179.9(3) 1_555 1_555 1_555 1_555 yes
C(20) C(21) Ce(1) C(22) -112.1(2) 1_555 1_555 1_555 1_555 yes
C(20) C(21) Ce(1) C(101) -56.7(1) 1_555 1_555 1_555 1_555 yes
C(20) C(21) Ce(1) C(102) 40.6(2) 1_555 1_555 1_555 1_555 yes
C(20) C(21) C(22) C(101) 0.6(2) 1_555 1_555 1_555 1_555 yes
C(20) C(21) C(31) C(32) -51.4(5) 1_555 1_555 1_555 1_555 yes
C(20) C(21) C(31) C(33) 73.2(4) 1_555 1_555 1_555 1_555 yes
C(20) C(21) C(31) C(34) -169.7(3) 1_555 1_555 1_555 1_555 yes
C(20) C(21) C(101) C(22) -179.3(2) 1_555 1_555 1_555 1_555 yes
C(20) C(101) Ce(1) C(21) 72.2(2) 1_555 1_555 1_555 1_555 yes
C(20) C(101) Ce(1) C(22) 144.7(2) 1_555 1_555 1_555 1_555 yes
C(20) C(101) Ce(1) C(102) -61.6(1) 1_555 1_555 1_555 1_555 yes
C(20) C(101) C(18) C(22) -178.9(3) 1_555 1_555 1_555 1_555 yes
C(20) C(101) C(18) C(23) -178(9) 1_555 1_555 1_555 1_555 yes
C(20) C(101) C(21) C(22) 179.3(2) 1_555 1_555 1_555 1_555 yes
C(20) C(101) C(21) C(31) 145(1) 1_555 1_555 1_555 1_555 yes
C(20) C(101) C(22) C(21) -1.1(4) 1_555 1_555 1_555 1_555 yes
C(21) Ce(1) C(1) C(102) 141.9(1) 1_555 1_555 1_555 1_555 yes
C(21) Ce(1) C(2) C(102) 176.97(9) 1_555 1_555 1_555 1_555 yes
C(21) Ce(1) C(3) C(102) -147.3(1) 1_555 1_555 1_555 1_555 yes
C(21) Ce(1) C(4) C(102) -121.2(2) 1_555 1_555 1_555 1_555 yes
C(21) Ce(1) C(5) C(102) 116.4(3) 1_555 1_555 1_555 1_555 yes
C(21) Ce(1) C(18) C(22) -35.8(2) 1_555 1_555 1_555 1_555 yes
C(21) Ce(1) C(18) C(23) -158.3(2) 1_555 1_555 1_555 1_555 yes
C(21) Ce(1) C(18) C(101) 20.01(10) 1_555 1_555 1_555 1_555 yes
C(21) Ce(1) C(19) C(101) -19.2(1) 1_555 1_555 1_555 1_555 yes
C(21) Ce(1) C(20) C(27) 131.2(3) 1_555 1_555 1_555 1_555 yes
C(21) Ce(1) C(20) C(101) -56.7(1) 1_555 1_555 1_555 1_555 yes
C(21) Ce(1) C(22) C(101) 57.4(2) 1_555 1_555 1_555 1_555 yes
C(21) Ce(1) C(101) C(22) -72.6(2) 1_555 1_555 1_555 1_555 yes
C(21) C(20) Ce(1) C(22) 37.6(1) 1_555 1_555 1_555 1_555 yes
C(21) C(20) Ce(1) C(101) 56.7(1) 1_555 1_555 1_555 1_555 yes
C(21) C(20) Ce(1) C(102) -160.8(1) 1_555 1_555 1_555 1_555 yes
C(21) C(20) C(19) C(101) 0.9(2) 1_555 1_555 1_555 1_555 yes
C(21) C(20) C(27) C(28) 78.6(4) 1_555 1_555 1_555 1_555 yes
C(21) C(20) C(27) C(29) -44.6(4) 1_555 1_555 1_555 1_555 yes
C(21) C(20) C(27) C(30) -163.8(3) 1_555 1_555 1_555 1_555 yes
C(21) C(20) C(101) C(22) 1.1(4) 1_555 1_555 1_555 1_555 yes
C(21) C(22) Ce(1) C(101) -57.4(2) 1_555 1_555 1_555 1_555 yes
C(21) C(22) Ce(1) C(102) -133.2(2) 1_555 1_555 1_555 1_555 yes
C(21) C(22) C(18) C(23) -180.0(3) 1_555 1_555 1_555 1_555 yes
C(21) C(22) C(18) C(101) 0.0(2) 1_555 1_555 1_555 1_555 yes
C(21) C(101) Ce(1) C(22) 72.6(2) 1_555 1_555 1_555 1_555 yes
C(21) C(101) Ce(1) C(102) -133.7(1) 1_555 1_555 1_555 1_555 yes
C(21) C(101) C(18) C(22) -0.0(3) 1_555 1_555 1_555 1_555 yes
C(21) C(101) C(18) C(23) 0(9) 1_555 1_555 1_555 1_555 yes
C(21) C(101) C(20) C(27) 179(2) 1_555 1_555 1_555 1_555 yes
C(22) Ce(1) C(1) C(102) -168.5(1) 1_555 1_555 1_555 1_555 yes
C(22) Ce(1) C(2) C(102) -147.0(1) 1_555 1_555 1_555 1_555 yes
C(22) Ce(1) C(3) C(102) -174.1(3) 1_555 1_555 1_555 1_555 yes
C(22) Ce(1) C(4) C(102) 147.5(2) 1_555 1_555 1_555 1_555 yes
C(22) Ce(1) C(5) C(102) 165.1(1) 1_555 1_555 1_555 1_555 yes
C(22) Ce(1) C(18) C(23) -122.6(3) 1_555 1_555 1_555 1_555 yes
C(22) Ce(1) C(18) C(101) 55.8(2) 1_555 1_555 1_555 1_555 yes
C(22) Ce(1) C(19) C(101) 20.7(1) 1_555 1_555 1_555 1_555 yes
C(22) Ce(1) C(20) C(27) 168.8(2) 1_555 1_555 1_555 1_555 yes
C(22) Ce(1) C(20) C(101) -19.2(1) 1_555 1_555 1_555 1_555 yes
C(22) Ce(1) C(21) C(31) 114.6(3) 1_555 1_555 1_555 1_555 yes
C(22) Ce(1) C(21) C(101) -55.5(1) 1_555 1_555 1_555 1_555 yes
C(22) C(18) Ce(1) C(101) -55.8(2) 1_555 1_555 1_555 1_555 yes
C(22) C(18) Ce(1) C(102) 174.1(1) 1_555 1_555 1_555 1_555 yes
C(22) C(18) C(19) C(101) -0.6(2) 1_555 1_555 1_555 1_555 yes
C(22) C(18) C(23) C(24) 153.4(3) 1_555 1_555 1_555 1_555 yes
C(22) C(18) C(23) C(25) 32.3(4) 1_555 1_555 1_555 1_555 yes
C(22) C(18) C(23) C(26) -85.9(3) 1_555 1_555 1_555 1_555 yes
C(22) C(21) Ce(1) C(101) 55.5(1) 1_555 1_555 1_555 1_555 yes
C(22) C(21) Ce(1) C(102) 152.8(1) 1_555 1_555 1_555 1_555 yes
C(22) C(21) C(20) C(27) 179.5(3) 1_555 1_555 1_555 1_555 yes
C(22) C(21) C(20) C(101) -0.6(2) 1_555 1_555 1_555 1_555 yes
C(22) C(21) C(31) C(32) 137.9(3) 1_555 1_555 1_555 1_555 yes
C(22) C(21) C(31) C(33) -97.5(3) 1_555 1_555 1_555 1_555 yes
C(22) C(21) C(31) C(34) 19.6(4) 1_555 1_555 1_555 1_555 yes
C(22) C(101) Ce(1) C(102) 153.7(1) 1_555 1_555 1_555 1_555 yes
C(22) C(101) C(18) C(23) 0(9) 1_555 1_555 1_555 1_555 yes
C(22) C(101) C(20) C(27) -178(1) 1_555 1_555 1_555 1_555 yes
C(22) C(101) C(21) C(31) -33(1) 1_555 1_555 1_555 1_555 yes
C(23) C(18) Ce(1) C(101) -178.3(3) 1_555 1_555 1_555 1_555 yes
C(23) C(18) Ce(1) C(102) 51.5(2) 1_555 1_555 1_555 1_555 yes
C(23) C(18) C(19) C(101) -180.0(3) 1_555 1_555 1_555 1_555 yes
C(23) C(18) C(22) C(101) -180.0(3) 1_555 1_555 1_555 1_555 yes
C(24) C(23) C(18) C(101) 152(9) 1_555 1_555 1_555 1_555 yes
C(25) C(23) C(18) C(101) 31(9) 1_555 1_555 1_555 1_555 yes
C(26) C(23) C(18) C(101) -86(9) 1_555 1_555 1_555 1_555 yes
C(27) C(20) Ce(1) C(101) -172.1(3) 1_555 1_555 1_555 1_555 yes
C(27) C(20) Ce(1) C(102) -29.6(2) 1_555 1_555 1_555 1_555 yes
C(27) C(20) C(19) C(101) -179.9(3) 1_555 1_555 1_555 1_555 yes
C(27) C(20) C(21) C(31) 7.9(5) 1_555 1_555 1_555 1_555 yes
C(27) C(20) C(21) C(101) -180.0(4) 1_555 1_555 1_555 1_555 yes
C(28) C(27) C(20) C(101) -101(2) 1_555 1_555 1_555 1_555 yes
C(29) C(27) C(20) C(101) 135(2) 1_555 1_555 1_555 1_555 yes
C(30) C(27) C(20) C(101) 16(2) 1_555 1_555 1_555 1_555 yes
C(31) C(21) Ce(1) C(101) 170.0(3) 1_555 1_555 1_555 1_555 yes
C(31) C(21) Ce(1) C(102) -92.7(2) 1_555 1_555 1_555 1_555 yes
C(31) C(21) C(20) C(101) -172.1(4) 1_555 1_555 1_555 1_555 yes
C(31) C(21) C(22) C(101) 173.6(3) 1_555 1_555 1_555 1_555 yes
C(32) C(31) C(21) C(101) 168(1) 1_555 1_555 1_555 1_555 yes
C(33) C(31) C(21) C(101) -67(1) 1_555 1_555 1_555 1_555 yes
C(34) C(31) C(21) C(101) 49(1) 1_555 1_555 1_555 1_555 yes
C(101) Ce(1) C(1) C(102) 166.69(7) 1_555 1_555 1_555 1_555 yes
C(101) Ce(1) C(2) C(102) -148.81(8) 1_555 1_555 1_555 1_555 yes
C(101) Ce(1) C(3) C(102) -105.3(1) 1_555 1_555 1_555 1_555 yes
C(101) Ce(1) C(4) C(102) 59.4(4) 1_555 1_555 1_555 1_555 yes
C(101) Ce(1) C(5) C(102) 123.17(10) 1_555 1_555 1_555 1_555 yes
C(101) C(18) Ce(1) C(102) -130.16(8) 1_555 1_555 1_555 1_555 yes
C(101) C(19) Ce(1) C(102) -172.84(8) 1_555 1_555 1_555 1_555 yes
C(101) C(20) Ce(1) C(102) 142.45(8) 1_555 1_555 1_555 1_555 yes
C(101) C(21) Ce(1) C(102) 97.3(2) 1_555 1_555 1_555 1_555 yes
C(101) C(22) Ce(1) C(102) -75.8(3) 1_555 1_555 1_555 1_555 yes
